data_1548316
loop_
_publ_author_name
'Hong-Ying Zang'
'Andreu Ruiz de la Oliva'
'Haralampos N. Miras'
'De-Liang Long'
'Roy T. McBurney'
'Leroy Cronin'

_publ_section_title
;
 Discovery of gigantic molecular nanostructures using a flow reaction
 array as a search engine
;
_journal_name_full 'Nature Communications'
_journal_page_first 3715
_journal_paper_doi 10.1038/ncomms4715
_journal_volume 5
_journal_year 2014
_chemical_formula_moiety C61H141N7S18O99K8Mo18
_chemical_formula_sum 'C61 H141 K8 Mo18 N7 O99 S18'
_chemical_formula_weight 5173.65
_space_group_crystal_system monoclinic
_space_group_IT_number 13
_space_group_name_Hall '-P 2yc'
_space_group_name_H-M_alt 'P 1 2/c 1'
_symmetry_space_group_name_Hall '-P 2yc'
_symmetry_space_group_name_H-M 'P 1 2/c 1'
_atom_sites_solution_hydrogens none
_atom_sites_solution_primary direct
_atom_sites_solution_secondary difmap
_cell_angle_alpha 90
_cell_angle_beta 113.034(2)
_cell_angle_gamma 90
_cell_formula_units_Z 4
_cell_length_a 30.5759(9)
_cell_length_b 17.0735(5)
_cell_length_c 38.4463(12)
_cell_measurement_reflns_used 7773
_cell_measurement_temperature 150(2)
_cell_measurement_theta_max 19.59
_cell_measurement_theta_min 2.17
_cell_volume 18470.3(10)
_computing_cell_refinement 'Bruker APEX2'
_computing_data_collection 'Bruker APEX2'
_computing_data_reduction 'Bruker APEX2'
_computing_molecular_graphics Diamond
_computing_publication_material Wingx
_computing_structure_refinement 'SHELXL-2013 (Sheldrick, 2013)'
_computing_structure_solution 'SHELXL-2013 (Sheldrick, 2013)'
_diffrn_ambient_temperature 150(2)
_diffrn_measured_fraction_theta_full 0.493
_diffrn_measured_fraction_theta_max 0.994
_diffrn_measurement_device_type 'Bruker APEX-II Quasar CCD'
_diffrn_measurement_method '\f and \w scans'
_diffrn_radiation_type MoK\a
_diffrn_radiation_wavelength 0.71073
_diffrn_reflns_av_R_equivalents 0.1011
_diffrn_reflns_av_unetI/netI 0.0812
_diffrn_reflns_Laue_measured_fraction_full 0.493
_diffrn_reflns_Laue_measured_fraction_max 0.994
_diffrn_reflns_limit_h_max 28
_diffrn_reflns_limit_h_min -28
_diffrn_reflns_limit_k_max 14
_diffrn_reflns_limit_k_min -16
_diffrn_reflns_limit_l_max 36
_diffrn_reflns_limit_l_min -36
_diffrn_reflns_number 91553
_diffrn_reflns_point_group_measured_fraction_full 0.493
_diffrn_reflns_point_group_measured_fraction_max 0.994
_diffrn_reflns_theta_full 25.242
_diffrn_reflns_theta_max 19.732
_diffrn_reflns_theta_min 1.881
_diffrn_source 'Fine-focus sealed tube'
_exptl_absorpt_coefficient_mu 1.648
_exptl_absorpt_correction_T_max 0.937
_exptl_absorpt_correction_T_min 0.883
_exptl_absorpt_correction_type empirical
_exptl_absorpt_process_details SADABS
_exptl_crystal_colour yellow
_exptl_crystal_density_diffrn 1.860
_exptl_crystal_description block
_exptl_crystal_F_000 10176
_exptl_crystal_size_max 0.100
_exptl_crystal_size_mid 0.060
_exptl_crystal_size_min 0.040
_refine_diff_density_max 2.917
_refine_diff_density_min -0.989
_refine_diff_density_rms 0.210
_refine_ls_extinction_coef 0.00020(2)
_refine_ls_extinction_expression Fc^*^=kFc[1+0.001xFc^2^\l^3^/sin(2\q)]^-1/4^
_refine_ls_extinction_method SHELXL
_refine_ls_goodness_of_fit_ref 1.029
_refine_ls_hydrogen_treatment none
_refine_ls_matrix_type full
_refine_ls_number_parameters 1536
_refine_ls_number_reflns 16480
_refine_ls_number_restraints 24
_refine_ls_restrained_S_all 1.028
_refine_ls_R_factor_all 0.1126
_refine_ls_R_factor_gt 0.0711
_refine_ls_shift/su_max 0.004
_refine_ls_shift/su_mean 0.000
_refine_ls_structure_factor_coef Fsqd
_refine_ls_weighting_details 'w=1/[\s^2^(Fo^2^)+(0.0914P)^2^+700.4217P] where P=(Fo^2^+2Fc^2^)/3'
_refine_ls_weighting_scheme calc
_refine_ls_wR_factor_gt 0.1831
_refine_ls_wR_factor_ref 0.2152
_reflns_Friedel_coverage 0.000
_reflns_Friedel_fraction_full .
_reflns_Friedel_fraction_max .
_reflns_number_gt 11222
_reflns_number_total 16480
_reflns_threshold_expression 'I > 2\s(I)'
_cod_data_source_file ncomms4715-s8.cif
_cod_data_source_block shelx
_cod_database_code 1548316
_shelx_space_group_comment
;
The symmetry employed for this shelxl refinement is uniquely defined
by the following loop, which should always be used as a source of
symmetry information in preference to the above space-group names.
They are only intended as comments.
;
_shelx_estimated_absorpt_t_min 0.852
_shelx_estimated_absorpt_t_max 0.937
_shelxl_version_number 2013-4

loop_
_space_group_symop_operation_xyz
'x, y, z'
'-x, y, -z+1/2'
'-x, -y, -z'
'x, -y, z-1/2'

loop_
_atom_site_label
_atom_site_type_symbol
_atom_site_fract_x
_atom_site_fract_y
_atom_site_fract_z
_atom_site_U_iso_or_equiv
_atom_site_adp_type
_atom_site_occupancy
_atom_site_site_symmetry_order
_atom_site_calc_flag
_atom_site_refinement_flags_posn
_atom_site_refinement_flags_adp
_atom_site_refinement_flags_occupancy
_atom_site_disorder_assembly
_atom_site_disorder_group
Mo1 Mo 0.70145(6) 0.30296(11) -0.13539(5) 0.0284(5) Uani 1 1 d . . . . .
Mo2 Mo 0.81475(6) -0.10631(11) 0.13771(5) 0.0242(5) Uani 1 1 d . . . . .
Mo3 Mo 0.88287(6) 0.52620(11) 0.10795(5) 0.0248(5) Uani 1 1 d . . . . .
Mo4 Mo 0.97804(6) 0.11155(11) 0.07437(5) 0.0224(5) Uani 1 1 d . . . . .
Mo5 Mo 0.73275(6) 0.31326(11) 0.18860(5) 0.0243(5) Uani 1 1 d . . . . .
Mo6 Mo 0.54279(6) 0.10215(12) -0.05277(6) 0.0332(6) Uani 1 1 d . . . . .
Mo7 Mo 1.07111(7) 0.17791(12) 0.10612(6) 0.0319(6) Uani 1 1 d . . . . .
Mo8 Mo 0.98018(7) 0.57518(11) 0.13720(5) 0.0281(5) Uani 1 1 d . . . . .
Mo9 Mo 0.73938(6) 0.24022(11) 0.25725(6) 0.0279(5) Uani 1 1 d . . . . .
Mo10 Mo 0.78005(6) 0.31287(11) -0.06465(5) 0.0269(5) Uani 1 1 d . . . . .
Mo11 Mo 0.61353(6) 0.09668(11) 0.02171(6) 0.0293(5) Uani 1 1 d . . . . .
Mo12 Mo 0.79416(7) -0.08165(11) 0.27931(5) 0.0287(5) Uani 1 1 d . . . . .
Mo13 Mo 0.81460(6) -0.15517(11) 0.20851(5) 0.0256(5) Uani 1 1 d . . . . .
Mo14 Mo 1.08440(7) 0.49879(12) 0.15324(6) 0.0331(6) Uani 1 1 d . . . . .
Mo15 Mo 0.76581(6) 0.06823(11) 0.29723(5) 0.0283(5) Uani 1 1 d . . . . .
Mo16 Mo 1.11785(7) 0.34766(12) 0.14253(6) 0.0349(6) Uani 1 1 d . . . . .
Mo17 Mo 0.59128(7) 0.24216(13) -0.16629(6) 0.0357(6) Uani 1 1 d . . . . .
Mo18 Mo 0.53145(7) 0.16697(13) -0.13524(6) 0.0375(6) Uani 1 1 d . . . . .
S1 S 0.74987(19) -0.1404(3) 0.15146(16) 0.0295(15) Uani 1 1 d . . . . .
S2 S 1.01204(19) 0.1997(3) 0.04623(16) 0.0303(15) Uani 1 1 d . . . . .
S3 S 0.9285(2) 0.5615(3) 0.07426(16) 0.0329(15) Uani 1 1 d . . . . .
S4 S 0.80047(18) 0.2939(3) 0.24323(15) 0.0252(14) Uani 1 1 d . . . . .
S5 S 0.94063(19) 0.5063(3) 0.16765(15) 0.0305(15) Uani 1 1 d . . . . .
S6 S 1.02937(19) 0.1170(3) 0.13734(16) 0.0323(15) Uani 1 1 d . . . . .
S7 S 0.75524(19) 0.2048(3) -0.10397(16) 0.0303(15) Uani 1 1 d . . . . .
S8 S 1.09162(19) 0.4495(4) 0.09968(16) 0.0359(16) Uani 1 1 d . . . . .
S9 S 0.56417(19) 0.2010(4) -0.00784(17) 0.0371(16) Uani 1 1 d . . . . .
S10 S 0.60593(19) 0.0155(3) -0.02840(17) 0.0345(16) Uani 1 1 d . . . . .
S11 S 0.87367(18) -0.0886(3) 0.19714(16) 0.0284(14) Uani 1 1 d . . . . .
S12 S 0.7183(2) -0.0295(3) 0.25973(16) 0.0346(15) Uani 1 1 d . . . . .
S13 S 0.84171(19) 0.0273(3) 0.30525(16) 0.0309(15) Uani 1 1 d . . . . .
S14 S 0.5491(2) 0.2995(4) -0.13411(18) 0.0407(17) Uani 1 1 d . . . . .
S15 S 0.7167(2) 0.3977(3) -0.08902(16) 0.0341(15) Uani 1 1 d . . . . .
S16 S 0.67857(19) 0.2298(3) 0.19772(16) 0.0319(15) Uani 1 1 d . . . . .
S17 S 1.0972(2) 0.3902(4) 0.19117(17) 0.0391(16) Uani 1 1 d . . . . .
S18 S 0.5867(2) 0.1103(4) -0.15449(17) 0.0396(16) Uani 1 1 d . . . . .
K1 K 0.90111(16) -0.2887(3) 0.17715(13) 0.0266(12) Uani 1 1 d . . . . .
K2 K 0.77057(18) 0.4596(3) 0.28147(14) 0.0380(14) Uani 1 1 d . . . . .
K3 K 0.82194(17) 0.3018(3) -0.15177(13) 0.0379(14) Uani 1 1 d . . . . .
K4 K 0.86544(18) -0.3675(3) 0.26372(13) 0.0339(13) Uani 1 1 d . . . . .
K5 K 0.7970(2) 0.3409(4) 0.06248(19) 0.0407(18) Uani 0.8 1 d . . P . .
K6 K 0.7772(2) 0.0849(4) 0.06513(19) 0.051(2) Uani 0.8 1 d . . P . .
K7 K 1.0819(2) -0.0586(5) 0.1131(2) 0.072(2) Uani 0.9 1 d . . P . .
K8 K 0.51972(17) -0.1043(3) -0.01840(16) 0.0485(15) Uani 1 1 d . . . . .
K9 K 1.0443(3) 0.0521(6) 0.0083(3) 0.038(3) Uani 0.5 1 d . . P . .
O1 O 0.7246(5) 0.3421(8) -0.1647(4) 0.035(4) Uani 1 1 d . . . . .
O2 O 0.6561(4) 0.2181(8) -0.1722(4) 0.030(4) Uani 1 1 d . . . . .
O3 O 0.6314(5) 0.3452(9) -0.1604(4) 0.038(4) Uani 1 1 d . . . . .
O4 O 0.6560(4) 0.2469(7) -0.1080(4) 0.024(3) Uani 1 1 d . . . . .
O5 O 0.5542(5) 0.2505(10) -0.2117(4) 0.049(5) Uani 1 1 d . . . . .
O6 O 0.4803(5) 0.1605(10) -0.1736(4) 0.052(5) Uani 1 1 d . . . . .
O7 O 0.5304(5) 0.0607(8) -0.1075(4) 0.036(4) Uani 1 1 d . . . . .
O8 O 0.5040(4) 0.1848(9) -0.0934(4) 0.038(4) Uani 1 1 d . . . . .
O9 O 0.5922(5) 0.1654(8) -0.0740(4) 0.028(4) Uiso 1 1 d . . . . .
O10 O 0.4996(4) 0.0543(8) -0.0444(4) 0.037(4) Uani 1 1 d . . . . .
O11 O 0.5810(5) 0.0499(8) 0.0419(4) 0.034(4) Uiso 1 1 d . . . . .
O12 O 0.6765(4) 0.1623(7) 0.0102(4) 0.024(3) Uani 1 1 d . . . . .
O13 O 0.6772(4) 0.0331(9) 0.0527(4) 0.032(4) Uani 1 1 d . . . . .
O14 O 0.6490(5) 0.1737(8) 0.0683(4) 0.030(4) Uani 1 1 d . . . . .
O15 O 0.7679(4) -0.0715(7) 0.0837(4) 0.025(3) Uani 1 1 d . . . . .
O16 O 0.8302(4) -0.1924(7) 0.1248(4) 0.028(4) Uani 1 1 d . . . . .
O17 O 0.7926(4) 0.0301(7) 0.1421(4) 0.027(4) Uani 1 1 d . . . . .
O18 O 0.8558(4) -0.0339(7) 0.1171(4) 0.023(3) Uani 1 1 d . . . . .
O19 O 0.8302(5) -0.2498(7) 0.2087(4) 0.031(4) Uani 1 1 d . . . . .
O20 O 0.7676(5) -0.1673(7) 0.2364(4) 0.030(4) Uani 1 1 d . . . . .
O21 O 0.8500(5) -0.1303(8) 0.2666(4) 0.028(4) Uiso 1 1 d . . . . .
O22 O 0.7927(4) -0.0348(8) 0.2210(4) 0.026(4) Uiso 1 1 d . . . . .
O23 O 0.7995(5) -0.1352(8) 0.3170(4) 0.033(4) Uani 1 1 d . . . . .
O24 O 0.7639(5) 0.0496(8) 0.3397(4) 0.037(4) Uani 1 1 d . . . . .
O25 O 0.7897(4) 0.1863(7) 0.3066(4) 0.026(4) Uani 1 1 d . . . . .
O26 O 0.7086(4) 0.1466(8) 0.2752(4) 0.027(4) Uiso 1 1 d . . . . .
O27 O 0.7638(4) 0.1257(7) 0.2418(4) 0.024(4) Uani 1 1 d . . . . .
O28 O 0.7231(5) 0.3151(8) 0.2775(4) 0.034(4) Uani 1 1 d . . . . .
O29 O 0.7144(5) 0.4019(8) 0.1966(4) 0.032(4) Uani 1 1 d . . . . .
O30 O 0.7623(4) 0.2023(8) 0.1639(4) 0.026(4) Uani 1 1 d . . . . .
O31 O 0.7772(4) 0.3609(8) 0.1624(4) 0.022(3) Uani 1 1 d . . . . .
O32 O 0.6914(5) 0.3043(8) 0.1306(4) 0.029(4) Uiso 1 1 d . . . . .
O33 O 0.9267(4) 0.0622(7) 0.0931(3) 0.019(3) Uiso 1 1 d . . . . .
O34 O 0.9127(4) 0.1277(8) 0.0283(4) 0.027(4) Uani 1 1 d . . . . .
O35 O 0.9925(5) 0.0257(8) 0.0607(4) 0.030(4) Uani 1 1 d . . . . .
O36 O 0.9366(4) 0.2179(8) 0.0886(4) 0.023(3) Uani 1 1 d . . . . .
O37 O 1.1036(5) 0.1031(8) 0.0996(4) 0.039(4) Uani 1 1 d . . . . .
O38 O 1.0428(5) 0.2932(8) 0.1181(4) 0.029(4) Uani 1 1 d . . . . .
O39 O 1.1108(5) 0.2712(8) 0.0971(4) 0.036(4) Uani 1 1 d . . . . .
O40 O 1.1169(5) 0.2257(8) 0.1591(4) 0.035(4) Uiso 1 1 d . . . . .
O41 O 1.1771(5) 0.3589(8) 0.1605(4) 0.039(4) Uani 1 1 d . . . . .
O42 O 1.1355(5) 0.5493(9) 0.1737(4) 0.041(4) Uani 1 1 d . . . . .
O43 O 1.0381(5) 0.5871(8) 0.1208(4) 0.035(4) Uani 1 1 d . . . . .
O44 O 1.0452(5) 0.5498(8) 0.1819(4) 0.030(4) Uiso 1 1 d . . . . .
O45 O 1.0051(5) 0.4556(8) 0.1277(4) 0.027(4) Uiso 1 1 d . . . . .
O46 O 0.9724(5) 0.6685(8) 0.1471(4) 0.032(4) Uani 1 1 d . . . . .
O47 O 0.8586(5) 0.6133(8) 0.1124(4) 0.030(4) Uiso 1 1 d . . . . .
O48 O 0.8960(5) 0.3905(8) 0.0979(4) 0.029(4) Uani 1 1 d . . . . .
O49 O 0.8301(4) 0.4912(8) 0.0567(4) 0.028(4) Uani 1 1 d . . . . .
O50 O 0.8362(4) 0.4568(7) 0.1255(3) 0.021(3) Uani 1 1 d . . . . .
O51 O 0.8206(5) 0.3525(8) -0.0788(4) 0.033(4) Uani 1 1 d . . . . .
O52 O 0.8006(5) 0.3804(9) -0.0138(4) 0.033(4) Uani 1 1 d . . . . .
O53 O 0.8322(4) 0.2384(7) -0.0246(3) 0.022(3) Uiso 1 1 d . . . . .
O54 O 0.7450(5) 0.2535(7) -0.0256(4) 0.026(4) Uiso 1 1 d . . . . .
O55 O 0.8356(6) 0.6414(10) 0.0052(5) 0.054(5) Uiso 1 1 d . . . . .
O56 O 0.8070(6) 0.5301(10) -0.0670(5) 0.063(5) Uani 1 1 d . . . . .
O57 O 0.7040(6) -0.2273(10) 0.0583(5) 0.069(6) Uani 1 1 d . . . . .
O58 O 0.6083(5) -0.1260(9) 0.0319(5) 0.050(5) Uani 1 1 d . . . . .
O59 O 1.0104(7) -0.0716(12) 0.1314(6) 0.084(6) Uiso 1 1 d . . . . .
O60 O 0.9374(5) -0.1704(9) 0.1537(6) 0.070(6) Uani 1 1 d . . . . .
O61 O 0.8736(5) 0.2149(9) -0.0923(4) 0.043(4) Uani 1 1 d . . . . .
O62 O 0.9522(6) 0.0974(9) -0.0382(4) 0.044(4) Uani 1 1 d . . . . .
O63 O 0.5866(5) 0.3337(9) 0.1325(5) 0.053(5) Uani 1 1 d . . . . .
O64 O 0.5433(6) 0.1999(9) 0.0705(5) 0.055(5) Uiso 1 1 d . . . . .
O65 O 0.8069(5) 0.4935(8) 0.2317(4) 0.035(4) Uani 1 1 d . . . . .
O66 O 0.8651(6) 0.5840(9) 0.1946(4) 0.041(4) Uani 1 1 d . . . . .
O67 O 0.5758(8) -0.0653(14) -0.1174(7) 0.058(7) Uiso 0.7 1 d . . P . .
O68 O 0.9901(6) 0.2604(10) 0.1955(5) 0.055(5) Uani 1 1 d . . . . .
O69 O 0.695(4) 0.494(6) 0.108(3) 0.09(3) Uiso 0.2 1 d . . P . .
O70 O 0.7931(4) -0.2740(7) 0.0523(4) 0.026(3) Uiso 1 1 d . . . . .
O71 O 0.7829(5) 0.3191(8) -0.2286(4) 0.032(4) Uani 1 1 d . . . . .
O72 O 0.8342(6) 0.1886(9) 0.0484(4) 0.054(5) Uiso 1 1 d . . . . .
O73 O 0.7473(5) 0.2419(9) 0.0874(4) 0.045(4) Uiso 1 1 d . . . . .
O74 O 0.7758(12) 0.763(2) -0.0201(10) 0.067(11) Uiso 0.5 1 d . . P . .
O75 O 1.0843(6) 0.2141(9) 0.2177(4) 0.052(5) Uani 1 1 d . . . . .
O76 O 0.4486(5) 0.3065(8) -0.2143(4) 0.033(4) Uiso 1 1 d . . . . .
O77 O 0.9329(6) -0.0497(10) 0.2899(5) 0.062(5) Uiso 1 1 d . . . . .
O78 O 1.1684(6) -0.0506(9) 0.1061(4) 0.052(5) Uani 1 1 d . . . . .
O79 O 0.8841(7) -0.2660(11) 0.0735(5) 0.050(6) Uiso 0.8 1 d . . P . .
O80 O 0.7065(6) 0.5795(10) 0.2508(5) 0.068(5) Uani 1 1 d . . . . .
O81 O 0.6824(6) 0.0652(10) -0.1663(5) 0.067(5) Uani 1 1 d . . . . .
O82 O 0.9526(7) -0.3173(12) 0.2525(6) 0.060(6) Uiso 0.8 1 d . . P . .
O83 O 1.0000 0.3688(14) 0.2500 0.035(7) Uani 0.8 2 d S T P . .
O84 O 0.8364(8) 0.0130(13) 0.0273(6) 0.051(6) Uiso 0.7 1 d . . P . .
O85 O 0.9032(8) 0.2769(14) -0.1674(6) 0.014(6) Uiso 0.5 1 d . . P . .
O86 O 0.7892(8) 0.4761(14) -0.1416(7) 0.057(7) Uiso 0.7 1 d . . P . .
O87 O 0.7484(7) 0.6355(11) -0.1280(7) 0.089(7) Uani 1 1 d . . . . .
O88 O 1.0552(7) 0.4922(12) 0.2475(5) 0.055(6) Uani 0.8 1 d . . P . .
O89 O 0.6195(7) 0.1050(13) 0.2350(6) 0.050(7) Uani 0.7 1 d . . P . .
O90 O 0.9831(7) 0.3843(12) -0.0487(6) 0.053(6) Uiso 0.8 1 d . . P . .
O91 O 0.7837(7) 0.2219(12) 0.3757(6) 0.059(6) Uiso 0.8 1 d . . P . .
O92 O 0.6767(7) -0.2022(12) 0.2006(6) 0.053(6) Uiso 0.8 1 d . . P . .
O93 O 0.6064(8) 0.4782(13) -0.1358(9) 0.074(9) Uani 0.7 1 d . . P . .
O94 O 0.9647(10) 0.2064(16) -0.1947(8) 0.059(8) Uiso 0.6 1 d . . P . .
O95 O 0.6275(10) -0.2026(16) 0.2468(8) 0.034(8) Uiso 0.5 1 d . . P . .
O96 O 0.4747(11) 0.3206(18) -0.0777(9) 0.049(9) Uiso 0.5 1 d . . P . .
O97 O 0.5000 0.104(3) -0.2500 0.048(12) Uiso 0.5 2 d S . P . .
O98 O 0.5554(9) -0.1676(16) -0.0694(7) 0.054(8) Uiso 0.6 1 d . . P . .
O99 O 0.3753(10) 0.4060(18) -0.2682(8) 0.046(9) Uiso 0.5 1 d . . P . .
O100 O 1.1462(10) 0.0211(17) 0.0392(8) 0.042(8) Uiso 0.5 1 d . . P . .
O101 O 1.0894(13) 0.320(2) 0.0175(10) 0.057(10) Uiso 0.5 1 d . . P . .
O103 O 0.732(2) 0.846(4) -0.0115(17) 0.050(18) Uiso 0.25 1 d . . P . .
O104 O 0.6820(15) 0.198(2) 0.3364(12) 0.024(11) Uiso 0.3 1 d . . P . .
O105 O 0.7284(11) 0.0133(19) -0.0091(9) 0.056(9) Uiso 0.5 1 d . . P . .
O106 O 0.7280(16) 0.596(3) 0.0206(13) 0.033(12) Uiso 0.3 1 d . . P . .
O107 O 0.6858(15) 0.580(3) 0.1724(12) 0.031(12) Uiso 0.3 1 d . . P . .
O109 O 0.8206(18) 0.169(3) 0.4451(14) 0.047(14) Uiso 0.3 1 d . . P . .
O110 O 0.5976(15) 0.048(3) -0.2391(12) 0.064(13) Uiso 0.4 1 d . . P . .
O111 O 0.692(2) 0.006(4) -0.0893(17) 0.047(17) Uiso 0.25 1 d . . P . .
O112 O 1.062(2) 0.168(4) -0.0304(19) 0.06(2) Uiso 0.25 1 d . . P . .
O113 O 0.562(2) -0.266(4) 0.0277(17) 0.049(18) Uiso 0.25 1 d . . P . .
O114 O 0.8437(19) -0.147(3) 0.0413(16) 0.036(16) Uiso 0.25 1 d . . P . .
O115 O 0.538(2) -0.094(4) -0.1882(19) 0.059(19) Uiso 0.25 1 d . . P . .
O117 O 0.7091(17) 0.474(3) 0.3216(14) 0.044(14) Uiso 0.3 1 d . . P . .
O118 O 0.680(2) 0.630(4) -0.0758(17) 0.045(17) Uiso 0.25 1 d . . P . .
O120 O 0.4887(18) 0.307(3) 0.1139(14) 0.028(14) Uiso 0.25 1 d . . P . .
O121 O 0.482(2) 0.465(4) -0.0992(19) 0.06(2) Uiso 0.25 1 d . . P . .
O122 O 0.331(5) 0.308(9) -0.120(4) 0.11(5) Uiso 0.15 1 d . . P . .
O123 O 0.640(2) -0.240(3) -0.0299(17) 0.045(17) Uiso 0.25 1 d . . P . .
O124 O 0.639(3) -0.357(4) 0.023(2) 0.05(2) Uiso 0.2 1 d . . P . .
O125 O 1.0443(19) 0.083(3) 0.2540(15) 0.058(16) Uiso 0.3 1 d . . P . .
O126 O 1.1133(13) 0.285(2) 0.0321(10) 0.062(10) Uiso 0.5 1 d . . P . .
O127 O 0.7221(12) 0.4332(19) 0.0228(10) 0.053(9) Uiso 0.5 1 d . . P . .
O128 O 0.6181(19) 0.395(3) 0.2145(15) 0.059(16) Uiso 0.3 1 d . . P . .
O129 O 1.026(3) 0.227(5) -0.067(2) 0.06(2) Uiso 0.2 1 d . . P . .
N1 N 0.9119(7) 0.2224(11) 0.1720(5) 0.044(5) Uiso 1 1 d . . . . .
N2 N 0.6480(16) 0.392(3) -0.0067(13) 0.065(13) Uiso 0.5 1 d . . P . .
N3 N 0.6106(6) -0.0174(12) 0.1407(7) 0.062(7) Uani 1 1 d . . . . .
N4 N 0.9545(6) 0.3914(10) -0.0045(5) 0.034(5) Uani 1 1 d . . . . .
N5 N 0.7564(12) -0.349(2) 0.1283(9) 0.032(9) Uiso 0.5 1 d . . P . .
C1 C 0.6646(7) 0.2267(12) -0.0740(7) 0.025(5) Uani 1 1 d . . . . .
C2 C 0.6351(7) 0.1861(12) -0.0590(6) 0.023(5) Uiso 1 1 d . . . . .
C3 C 0.6730(7) 0.1859(11) -0.0213(6) 0.020(5) Uiso 1 1 d . . . . .
C4 C 0.7037(7) 0.2277(11) -0.0378(5) 0.020(5) Uiso 1 1 d . . . . .
C5 C 0.6291(6) 0.2172(11) 0.0859(6) 0.027(6) Uani 1 1 d D . . . .
C6 C 0.6495(7) 0.2749(12) 0.1136(6) 0.028(6) Uani 1 1 d D . . . .
C7 C 0.6025(8) 0.2874(12) 0.1141(6) 0.038(6) Uiso 1 1 d D . . . .
C8 C 0.5838(6) 0.2289(11) 0.0865(5) 0.026(5) Uiso 1 1 d D . . . .
C9 C 0.7228(6) -0.0888(10) 0.0680(6) 0.026(5) Uiso 1 1 d D . . . .
C10 C 0.6816(6) -0.0425(10) 0.0540(5) 0.029(6) Uani 1 1 d D . . . .
C11 C 0.6531(7) -0.1103(11) 0.0445(6) 0.043(7) Uiso 1 1 d D . . . .
C12 C 0.6946(7) -0.1566(11) 0.0572(7) 0.048(7) Uani 1 1 d D . . . .
C13 C 0.7716(7) 0.1033(9) 0.2130(5) 0.019(5) Uiso 1 1 d D . . . .
C14 C 0.7844(7) 0.0306(9) 0.2029(5) 0.026(6) Uani 1 1 d D . . . .
C15 C 0.7840(7) 0.0609(10) 0.1689(5) 0.025(5) Uiso 1 1 d D . . . .
C16 C 0.7707(7) 0.1340(10) 0.1788(5) 0.020(5) Uiso 1 1 d D . . . .
C17 C 0.8297(6) 0.4657(10) 0.1563(5) 0.017(5) Uiso 1 1 d D . . . .
C18 C 0.8023(6) 0.4254(10) 0.1726(4) 0.018(5) Uani 1 1 d D . . . .
C19 C 0.8143(6) 0.4808(10) 0.2021(5) 0.021(5) Uiso 1 1 d D . . . .
C20 C 0.8409(7) 0.5218(11) 0.1853(5) 0.029(6) Uani 1 1 d D . . . .
C21 C 0.9020(6) 0.1535(11) -0.0060(5) 0.021(5) Uiso 1 1 d D . . . .
C22 C 0.8662(6) 0.2026(11) -0.0304(5) 0.022(5) Uani 1 1 d D . . . .
C23 C 0.8838(6) 0.1909(11) -0.0590(5) 0.023(5) Uiso 1 1 d D . . . .
C24 C 0.9196(7) 0.1422(12) -0.0343(5) 0.032(6) Uani 1 1 d D . . . .
C25 C 0.8102(7) 0.4524(14) -0.0095(6) 0.025(5) Uani 1 1 d . . . . .
C26 C 0.8233(7) 0.5056(12) 0.0223(7) 0.027(6) Uani 1 1 d . . . . .
C27 C 0.8116(8) 0.5202(15) -0.0344(7) 0.043(7) Uani 1 1 d . . . . .
C28 C 0.8251(8) 0.5696(15) -0.0007(7) 0.045(7) Uiso 1 1 d . . . . .
C29 C 1.0014(8) 0.3166(13) 0.1130(6) 0.026(6) Uani 1 1 d . . . . .
C30 C 0.9849(7) 0.3902(12) 0.1175(5) 0.019(5) Uani 1 1 d . . . . .
C31 C 0.9541(7) 0.2833(12) 0.0994(5) 0.019(5) Uiso 1 1 d . . . . .
C32 C 0.9356(7) 0.3636(11) 0.1036(5) 0.018(5) Uiso 1 1 d . . . . .
C33 C 0.9304(6) -0.0025(10) 0.1103(5) 0.017(5) Uiso 1 1 d D . . . .
C34 C 0.8997(6) -0.0457(10) 0.1221(5) 0.021(5) Uiso 1 1 d D . . . .
C35 C 0.9335(7) -0.1054(12) 0.1373(6) 0.040(6) Uiso 1 1 d D . . . .
C36 C 0.9648(7) -0.0604(12) 0.1268(7) 0.063(8) Uiso 1 1 d D . . . .
C37 C 0.8766(10) 0.1603(17) 0.1509(9) 0.078(10) Uani 1 1 d . . . . .
C38 C 0.8938(9) 0.2962(14) 0.1819(7) 0.055(8) Uani 1 1 d . . . . .
C39 C 0.9569(11) 0.2135(16) 0.1784(8) 0.059(8) Uani 1 1 d . . . . .
C40 C 0.6489(17) 0.358(3) 0.0282(14) 0.051(14) Uiso 0.5 1 d . . P . .
C41 C 0.609(2) 0.392(3) -0.0412(16) 0.066(16) Uiso 0.5 1 d . . P . .
C43 C 0.6092(15) -0.043(3) 0.1790(13) 0.037(12) Uiso 0.5 1 d . . P . .
C44 C 0.5719(10) 0.048(2) 0.1273(10) 0.097(12) Uani 1 1 d . . . . .
C45 C 0.6029(9) -0.0847(16) 0.1143(8) 0.059(8) Uiso 1 1 d . . . . .
C46 C 0.6571(10) 0.0261(17) 0.1462(8) 0.075(9) Uiso 1 1 d . . . . .
C47 C 0.9997(9) 0.4129(17) 0.0262(7) 0.067(9) Uani 1 1 d . . . . .
C48 C 0.9132(10) 0.3789(17) 0.0071(8) 0.072(9) Uiso 1 1 d . . . . .
C49 C 0.9474(9) 0.3806(14) -0.0394(7) 0.044(7) Uiso 1 1 d . . . . .
C50 C 0.6961(15) 0.421(2) -0.0033(13) 0.029(11) Uiso 0.5 1 d . . P . .
C51 C 0.720(2) -0.390(4) 0.1383(17) 0.016(16) Uiso 0.3 1 d . . P . .

loop_
_atom_site_aniso_label
_atom_site_aniso_U_11
_atom_site_aniso_U_22
_atom_site_aniso_U_33
_atom_site_aniso_U_23
_atom_site_aniso_U_13
_atom_site_aniso_U_12
Mo1 0.0215(11) 0.0350(13) 0.0292(12) 0.0008(10) 0.0106(10) -0.0037(10)
Mo2 0.0151(11) 0.0198(12) 0.0351(12) 0.0066(9) 0.0071(10) -0.0003(9)
Mo3 0.0271(12) 0.0258(12) 0.0280(12) -0.0111(9) 0.0181(10) -0.0103(10)
Mo4 0.0171(11) 0.0262(12) 0.0261(12) -0.0087(9) 0.0108(9) -0.0055(9)
Mo5 0.0188(11) 0.0217(12) 0.0357(12) 0.0065(9) 0.0143(10) 0.0012(9)
Mo6 0.0142(11) 0.0396(14) 0.0423(13) 0.0097(11) 0.0074(10) -0.0048(10)
Mo7 0.0199(11) 0.0359(13) 0.0443(14) -0.0219(11) 0.0176(10) -0.0100(10)
Mo8 0.0270(12) 0.0304(13) 0.0339(12) -0.0165(10) 0.0194(10) -0.0125(10)
Mo9 0.0214(11) 0.0270(12) 0.0403(13) 0.0100(10) 0.0176(10) 0.0054(10)
Mo10 0.0225(11) 0.0323(13) 0.0287(12) -0.0097(10) 0.0130(10) -0.0062(10)
Mo11 0.0126(11) 0.0324(13) 0.0405(13) 0.0057(10) 0.0078(10) -0.0025(9)
Mo12 0.0260(12) 0.0242(12) 0.0350(13) 0.0101(10) 0.0110(10) 0.0013(10)
Mo13 0.0209(11) 0.0189(12) 0.0349(12) 0.0071(10) 0.0088(10) 0.0002(9)
Mo14 0.0233(12) 0.0415(14) 0.0374(13) -0.0238(11) 0.0152(10) -0.0134(10)
Mo15 0.0232(11) 0.0283(12) 0.0365(13) 0.0101(10) 0.0150(10) 0.0015(10)
Mo16 0.0196(12) 0.0416(14) 0.0459(14) -0.0258(11) 0.0153(10) -0.0126(10)
Mo17 0.0192(12) 0.0490(15) 0.0350(13) 0.0078(11) 0.0065(10) -0.0023(10)
Mo18 0.0159(11) 0.0522(15) 0.0390(13) 0.0110(11) 0.0048(10) -0.0025(10)
S1 0.021(3) 0.025(3) 0.039(4) 0.006(3) 0.008(3) -0.002(3)
S2 0.029(3) 0.037(4) 0.036(4) -0.017(3) 0.024(3) -0.015(3)
S3 0.035(4) 0.038(4) 0.034(4) -0.014(3) 0.022(3) -0.017(3)
S4 0.020(3) 0.024(3) 0.036(4) 0.005(3) 0.015(3) 0.002(3)
S5 0.030(3) 0.037(4) 0.029(3) -0.011(3) 0.016(3) -0.011(3)
S6 0.019(3) 0.040(4) 0.036(4) -0.007(3) 0.009(3) -0.004(3)
S7 0.021(3) 0.037(4) 0.031(4) -0.006(3) 0.008(3) -0.003(3)
S8 0.022(3) 0.053(4) 0.033(4) -0.022(3) 0.012(3) -0.009(3)
S9 0.023(3) 0.040(4) 0.045(4) 0.010(3) 0.009(3) 0.004(3)
S10 0.019(3) 0.035(4) 0.042(4) 0.009(3) 0.004(3) -0.001(3)
S11 0.019(3) 0.026(3) 0.037(4) 0.006(3) 0.008(3) -0.001(3)
S12 0.027(3) 0.037(4) 0.041(4) 0.008(3) 0.015(3) -0.004(3)
S13 0.023(3) 0.029(4) 0.041(4) 0.007(3) 0.013(3) 0.006(3)
S14 0.025(3) 0.050(4) 0.049(4) 0.015(3) 0.015(3) 0.005(3)
S15 0.034(4) 0.039(4) 0.035(4) -0.003(3) 0.019(3) 0.000(3)
S16 0.019(3) 0.036(4) 0.044(4) 0.012(3) 0.015(3) 0.000(3)
S17 0.031(4) 0.046(4) 0.040(4) -0.019(3) 0.014(3) -0.007(3)
S18 0.029(4) 0.043(4) 0.042(4) 0.000(3) 0.009(3) -0.011(3)
K1 0.030(3) 0.019(3) 0.032(3) 0.000(2) 0.013(2) -0.003(2)
K2 0.046(3) 0.036(3) 0.044(3) 0.009(3) 0.030(3) 0.007(3)
K3 0.034(3) 0.054(4) 0.028(3) -0.002(3) 0.014(3) -0.002(3)
K4 0.046(3) 0.034(3) 0.026(3) 0.008(2) 0.019(3) 0.011(3)
K5 0.033(4) 0.039(4) 0.052(4) -0.003(3) 0.019(3) -0.015(3)
K6 0.051(5) 0.048(5) 0.049(5) 0.015(4) 0.013(4) -0.021(4)
K7 0.040(4) 0.114(6) 0.074(5) -0.060(5) 0.035(4) -0.017(4)
K8 0.023(3) 0.059(4) 0.060(4) 0.003(3) 0.013(3) -0.010(3)
K9 0.040(7) 0.031(6) 0.038(6) -0.016(5) 0.010(5) 0.005(5)
O1 0.035(9) 0.039(10) 0.032(9) 0.006(8) 0.014(8) -0.012(8)
O2 0.016(8) 0.049(10) 0.022(8) -0.005(7) 0.003(7) -0.014(7)
O3 0.032(9) 0.050(10) 0.030(9) 0.008(8) 0.012(8) 0.002(8)
O4 0.016(8) 0.023(9) 0.035(10) 0.006(7) 0.012(7) 0.005(7)
O5 0.029(9) 0.073(12) 0.034(10) 0.012(9) 0.000(8) -0.002(9)
O6 0.020(9) 0.087(13) 0.036(10) 0.019(9) -0.004(8) -0.001(9)
O7 0.022(8) 0.047(10) 0.033(9) -0.001(8) 0.004(7) -0.022(8)
O8 0.015(8) 0.061(11) 0.036(9) 0.022(8) 0.010(7) -0.003(8)
O10 0.010(8) 0.046(10) 0.045(10) 0.012(8) -0.001(7) -0.004(7)
O12 0.016(8) 0.029(9) 0.026(9) 0.002(7) 0.007(7) 0.003(7)
O13 0.018(8) 0.032(11) 0.035(9) 0.007(8) -0.001(7) 0.000(7)
O14 0.021(8) 0.040(10) 0.031(9) 0.003(8) 0.013(7) 0.000(8)
O15 0.016(8) 0.027(9) 0.030(9) 0.012(7) 0.007(7) 0.008(7)
O16 0.023(8) 0.024(9) 0.037(9) 0.001(7) 0.012(7) 0.000(7)
O17 0.020(8) 0.019(8) 0.038(9) 0.009(7) 0.008(7) -0.005(7)
O18 0.010(8) 0.029(9) 0.033(9) 0.004(7) 0.010(7) 0.000(7)
O19 0.032(9) 0.018(9) 0.042(10) 0.010(7) 0.012(8) -0.003(7)
O20 0.031(9) 0.020(8) 0.038(9) 0.007(7) 0.012(7) -0.012(7)
O23 0.041(9) 0.022(9) 0.037(9) 0.014(7) 0.017(8) 0.005(7)
O24 0.044(10) 0.027(9) 0.045(10) 0.007(8) 0.022(8) 0.007(8)
O25 0.028(8) 0.029(9) 0.030(9) 0.010(7) 0.020(7) 0.009(7)
O27 0.019(8) 0.016(8) 0.041(9) 0.012(7) 0.015(7) 0.005(6)
O28 0.037(9) 0.034(9) 0.037(9) 0.012(8) 0.020(8) 0.013(8)
O29 0.024(8) 0.028(9) 0.049(10) 0.011(8) 0.020(8) 0.005(7)
O30 0.026(8) 0.028(9) 0.028(9) -0.001(7) 0.014(7) 0.001(7)
O31 0.021(8) 0.016(9) 0.039(9) 0.006(7) 0.021(7) 0.004(7)
O34 0.014(8) 0.040(9) 0.029(9) -0.003(7) 0.012(7) -0.004(7)
O35 0.026(9) 0.027(9) 0.044(10) -0.020(7) 0.020(8) -0.006(7)
O36 0.020(8) 0.025(9) 0.029(9) -0.010(7) 0.013(7) -0.011(7)
O37 0.020(8) 0.040(10) 0.051(10) -0.025(8) 0.009(8) -0.004(7)
O38 0.018(9) 0.042(10) 0.029(9) -0.017(7) 0.013(7) -0.009(8)
O39 0.026(9) 0.035(9) 0.057(11) -0.031(8) 0.027(8) -0.021(7)
O41 0.036(10) 0.034(10) 0.051(10) -0.011(8) 0.023(8) -0.006(8)
O42 0.029(9) 0.050(11) 0.041(10) -0.022(8) 0.010(8) -0.018(8)
O43 0.031(9) 0.038(10) 0.043(10) -0.013(8) 0.021(8) -0.009(8)
O46 0.030(9) 0.036(10) 0.032(9) -0.015(7) 0.015(7) -0.011(7)
O48 0.028(9) 0.026(9) 0.039(9) -0.015(7) 0.019(8) -0.012(7)
O49 0.021(9) 0.034(10) 0.029(10) -0.003(8) 0.009(7) -0.006(7)
O50 0.023(8) 0.022(8) 0.019(8) -0.010(6) 0.008(7) -0.001(7)
O51 0.020(8) 0.045(10) 0.035(9) -0.020(8) 0.011(7) -0.008(7)
O52 0.033(9) 0.035(11) 0.031(9) -0.014(8) 0.013(8) -0.016(8)
O56 0.096(15) 0.070(13) 0.034(12) -0.012(10) 0.037(11) -0.026(11)
O57 0.053(12) 0.036(12) 0.102(16) -0.018(11) 0.013(11) -0.004(10)
O58 0.030(10) 0.037(10) 0.070(12) 0.008(9) 0.005(9) -0.004(8)
O60 0.029(10) 0.045(11) 0.150(19) 0.053(12) 0.048(11) 0.015(9)
O61 0.021(9) 0.074(12) 0.035(10) 0.000(9) 0.012(8) 0.005(8)
O62 0.050(11) 0.063(12) 0.021(9) -0.006(8) 0.015(8) 0.007(9)
O63 0.032(10) 0.048(11) 0.077(13) -0.017(10) 0.019(9) -0.001(8)
O65 0.040(10) 0.033(9) 0.039(10) 0.007(8) 0.023(8) 0.001(8)
O66 0.067(12) 0.035(10) 0.039(10) -0.007(8) 0.039(9) -0.017(9)
O68 0.044(11) 0.057(12) 0.072(13) -0.022(10) 0.033(10) -0.015(10)
O71 0.035(9) 0.035(9) 0.026(9) 0.001(7) 0.014(7) -0.006(7)
O75 0.054(11) 0.048(11) 0.053(11) -0.016(9) 0.021(9) -0.020(9)
O78 0.056(11) 0.053(11) 0.043(10) -0.013(9) 0.016(9) -0.006(9)
O80 0.061(12) 0.056(12) 0.080(14) -0.008(10) 0.021(11) 0.000(10)
O81 0.049(11) 0.064(13) 0.089(14) -0.025(11) 0.029(10) 0.008(10)
O83 0.048(18) 0.029(16) 0.016(15) 0.000 -0.002(13) 0.000
O87 0.072(14) 0.056(13) 0.17(2) -0.020(13) 0.076(15) -0.006(11)
O88 0.083(16) 0.072(16) 0.018(11) -0.017(11) 0.029(11) -0.041(13)
O89 0.017(12) 0.054(16) 0.065(17) 0.009(13) 0.002(12) -0.024(11)
O93 0.036(15) 0.036(15) 0.15(3) -0.014(16) 0.035(17) 0.012(12)
N3 0.014(11) 0.059(15) 0.099(19) 0.005(14) 0.009(12) -0.005(11)
N4 0.030(12) 0.030(12) 0.028(12) -0.001(9) -0.004(10) -0.016(9)
C1 0.024(14) 0.022(14) 0.033(16) -0.002(12) 0.015(12) 0.004(11)
C5 0.010(13) 0.028(15) 0.040(15) 0.011(13) 0.006(12) -0.001(12)
C6 0.013(13) 0.033(15) 0.037(15) 0.012(13) 0.008(12) 0.001(12)
C10 0.053(17) 0.012(15) 0.029(14) -0.010(11) 0.025(13) -0.008(12)
C12 0.039(16) 0.012(16) 0.07(2) -0.005(13) 0.002(14) 0.001(13)
C14 0.028(13) 0.019(13) 0.034(14) 0.019(11) 0.013(11) 0.008(11)
C18 0.019(12) 0.018(13) 0.014(12) 0.000(10) 0.001(10) -0.003(11)
C20 0.019(13) 0.036(16) 0.034(15) 0.005(12) 0.012(11) -0.012(12)
C22 0.020(12) 0.025(13) 0.028(13) -0.016(11) 0.018(11) -0.004(11)
C24 0.030(14) 0.043(16) 0.032(15) -0.001(12) 0.022(12) 0.009(13)
C25 0.026(14) 0.024(16) 0.030(15) -0.007(14) 0.016(11) -0.012(12)
C26 0.029(14) 0.024(14) 0.035(17) 0.009(13) 0.022(12) -0.002(11)
C27 0.046(17) 0.058(19) 0.032(17) -0.027(15) 0.023(14) -0.016(14)
C29 0.027(16) 0.030(16) 0.021(13) -0.013(11) 0.009(11) -0.008(13)
C30 0.012(12) 0.021(14) 0.022(13) -0.011(11) 0.004(10) -0.010(11)
C37 0.06(2) 0.06(2) 0.11(3) -0.051(19) 0.030(19) -0.039(17)
C38 0.047(17) 0.043(17) 0.069(19) -0.009(14) 0.015(15) 0.023(14)
C39 0.07(2) 0.06(2) 0.057(19) -0.016(16) 0.036(17) -0.011(18)
C44 0.043(19) 0.11(3) 0.12(3) 0.01(2) 0.01(2) 0.04(2)
C47 0.039(17) 0.09(2) 0.034(16) 0.022(15) -0.028(14) -0.023(16)

loop_
_atom_type_symbol
_atom_type_description
_atom_type_scat_dispersion_real
_atom_type_scat_dispersion_imag
_atom_type_scat_source
Mo Mo -1.6832 0.6857 'International Tables Vol C Tables 4.2.6.8 and 6.1.1.4'
S S 0.1246 0.1234 'International Tables Vol C Tables 4.2.6.8 and 6.1.1.4'
K K 0.2009 0.2494 'International Tables Vol C Tables 4.2.6.8 and 6.1.1.4'
O O 0.0106 0.0060 'International Tables Vol C Tables 4.2.6.8 and 6.1.1.4'
N N 0.0061 0.0033 'International Tables Vol C Tables 4.2.6.8 and 6.1.1.4'
C C 0.0033 0.0016 'International Tables Vol C Tables 4.2.6.8 and 6.1.1.4'
H H 0.0000 0.0000 'International Tables Vol C Tables 4.2.6.8 and 6.1.1.4'

loop_
_geom_angle_atom_site_label_1
_geom_angle_atom_site_label_2
_geom_angle_atom_site_label_3
_geom_angle
_geom_angle_site_symmetry_1
_geom_angle_site_symmetry_3
O1 Mo1 O3 100.2(6) . .
O1 Mo1 O2 99.2(6) . .
O3 Mo1 O2 69.3(5) . .
O1 Mo1 O4 167.3(6) . .
O3 Mo1 O4 69.9(5) . .
O2 Mo1 O4 70.2(5) . .
O1 Mo1 S15 103.1(5) . .
O3 Mo1 S15 88.5(4) . .
O2 Mo1 S15 150.9(4) . .
O4 Mo1 S15 85.0(4) . .
O1 Mo1 S7 103.7(5) . .
O3 Mo1 S7 150.6(4) . .
O2 Mo1 S7 90.0(4) . .
O4 Mo1 S7 83.8(3) . .
S15 Mo1 S7 102.4(2) . .
O1 Mo1 Mo10 101.4(5) . .
O3 Mo1 Mo10 138.2(4) . .
O2 Mo1 Mo10 140.1(4) . .
O4 Mo1 Mo10 91.3(4) . .
S15 Mo1 Mo10 51.83(15) . .
S7 Mo1 Mo10 52.07(14) . .
O1 Mo1 K3 40.4(5) . .
O3 Mo1 K3 140.4(4) . .
O2 Mo1 K3 107.2(4) . .
O4 Mo1 K3 148.2(3) . .
S15 Mo1 K3 101.88(16) . .
S7 Mo1 K3 64.40(16) . .
Mo10 Mo1 K3 70.29(9) . .
O16 Mo2 O15 96.8(6) . .
O16 Mo2 O18 97.1(6) . .
O15 Mo2 O18 75.0(5) . .
O16 Mo2 S11 101.9(5) . .
O15 Mo2 S11 155.4(4) . .
O18 Mo2 S11 86.9(4) . .
O16 Mo2 S1 102.3(5) . .
O15 Mo2 S1 89.0(4) . .
O18 Mo2 S1 156.2(4) . .
S11 Mo2 S1 102.3(2) . .
O16 Mo2 O17 166.2(6) . .
O15 Mo2 O17 72.5(5) . .
O18 Mo2 O17 72.1(5) . .
S11 Mo2 O17 86.4(3) . .
S1 Mo2 O17 86.4(3) . .
O16 Mo2 Mo13 97.6(5) . .
O15 Mo2 Mo13 140.7(3) . .
O18 Mo2 Mo13 138.5(4) . .
S11 Mo2 Mo13 52.07(14) . .
S1 Mo2 Mo13 52.21(15) . .
O17 Mo2 Mo13 96.2(3) . .
O16 Mo2 K1 37.4(5) . .
O15 Mo2 K1 133.9(4) . .
O18 Mo2 K1 101.3(3) . .
S11 Mo2 K1 65.24(16) . .
S1 Mo2 K1 102.48(16) . .
O17 Mo2 K1 151.4(3) . .
Mo13 Mo2 K1 69.86(8) . .
O47 Mo3 O49 98.0(6) . .
O47 Mo3 O50 94.6(5) . .
O49 Mo3 O50 77.1(5) . .
O47 Mo3 S5 102.9(5) . .
O49 Mo3 S5 154.7(4) . .
O50 Mo3 S5 87.2(4) . .
O47 Mo3 S3 102.2(5) . .
O49 Mo3 S3 87.6(4) . .
O50 Mo3 S3 158.7(4) . .
S5 Mo3 S3 101.5(2) . .
O47 Mo3 O48 164.6(5) . .
O49 Mo3 O48 71.8(5) . .
O50 Mo3 O48 72.2(4) . .
S5 Mo3 O48 84.7(4) . .
S3 Mo3 O48 89.1(3) . .
O47 Mo3 Mo8 97.7(4) . .
O49 Mo3 Mo8 139.0(4) . .
O50 Mo3 Mo8 138.7(3) . .
S5 Mo3 Mo8 51.65(14) . .
S3 Mo3 Mo8 52.04(15) . .
O48 Mo3 Mo8 97.5(3) . .
O47 Mo3 K1 36.9(4) . 1_565
O49 Mo3 K1 134.8(4) . 1_565
O50 Mo3 K1 99.3(3) . 1_565
S5 Mo3 K1 66.70(16) . 1_565
S3 Mo3 K1 101.93(16) . 1_565
O48 Mo3 K1 150.8(3) . 1_565
Mo8 Mo3 K1 69.96(8) . 1_565
O47 Mo3 K5 119.5(5) . .
O49 Mo3 K5 40.2(4) . .
O50 Mo3 K5 46.2(3) . .
S5 Mo3 K5 115.41(18) . .
S3 Mo3 K5 113.04(17) . .
O48 Mo3 K5 45.5(3) . .
Mo8 Mo3 K5 142.85(12) . .
K1 Mo3 K5 142.94(12) 1_565 .
O35 Mo4 O34 97.6(6) . .
O35 Mo4 O33 94.6(6) . .
O34 Mo4 O33 75.8(5) . .
O35 Mo4 S6 102.0(5) . .
O34 Mo4 S6 155.0(4) . .
O33 Mo4 S6 87.2(3) . .
O35 Mo4 S2 101.5(5) . .
O34 Mo4 S2 88.5(4) . .
O33 Mo4 S2 158.9(4) . .
S6 Mo4 S2 102.5(2) . .
O35 Mo4 O36 164.5(5) . .
O34 Mo4 O36 71.3(5) . .
O33 Mo4 O36 72.5(4) . .
S6 Mo4 O36 86.2(3) . .
S2 Mo4 O36 89.3(3) . .
O35 Mo4 Mo7 98.0(4) . .
O34 Mo4 Mo7 140.0(4) . .
O33 Mo4 Mo7 138.8(3) . .
S6 Mo4 Mo7 51.86(15) . .
S2 Mo4 Mo7 52.36(15) . .
O36 Mo4 Mo7 97.4(3) . .
O35 Mo4 K9 46.2(5) . .
O34 Mo4 K9 92.9(4) . .
O33 Mo4 K9 138.0(4) . .
S6 Mo4 K9 112.0(2) . .
S2 Mo4 K9 55.4(2) . .
O36 Mo4 K9 142.3(3) . .
Mo7 Mo4 K9 72.58(15) . .
O35 Mo4 K9 30.8(5) . 3_755
O34 Mo4 K9 67.7(4) . 3_755
O33 Mo4 K9 94.1(4) . 3_755
S6 Mo4 K9 132.8(2) . 3_755
S2 Mo4 K9 92.9(2) . 3_755
O36 Mo4 K9 138.9(3) . 3_755
Mo7 Mo4 K9 116.06(15) . 3_755
K9 Mo4 K9 45.2(3) . 3_755
O35 Mo4 K7 40.2(5) . .
O34 Mo4 K7 137.6(4) . .
O33 Mo4 K7 99.4(3) . .
S6 Mo4 K7 62.62(17) . .
S2 Mo4 K7 101.69(18) . .
O36 Mo4 K7 148.4(3) . .
Mo7 Mo4 K7 68.15(11) . .
K9 Mo4 K7 62.32(18) . .
K9 Mo4 K7 70.73(16) 3_755 .
O29 Mo5 O32 98.9(6) . .
O29 Mo5 O31 93.6(6) . .
O32 Mo5 O31 76.0(5) . .
O29 Mo5 S16 102.4(5) . .
O32 Mo5 S16 86.9(4) . .
O31 Mo5 S16 158.2(4) . .
O29 Mo5 S4 101.8(5) . .
O32 Mo5 S4 154.8(4) . .
O31 Mo5 S4 88.5(4) . .
S16 Mo5 S4 102.3(2) . .
O29 Mo5 O30 165.5(5) . .
O32 Mo5 O30 72.0(5) . .
O31 Mo5 O30 73.4(5) . .
S16 Mo5 O30 88.7(3) . .
S4 Mo5 O30 84.7(3) . .
O29 Mo5 Mo9 97.5(5) . .
O32 Mo5 Mo9 138.3(4) . .
O31 Mo5 Mo9 140.5(4) . .
S16 Mo5 Mo9 52.16(15) . .
S4 Mo5 Mo9 52.15(14) . .
O30 Mo5 Mo9 96.7(3) . .
O10 Mo6 O8 102.2(6) . .
O10 Mo6 O7 100.3(6) . .
O8 Mo6 O7 69.7(6) . .
O10 Mo6 O9 170.5(6) . .
O8 Mo6 O9 70.8(5) . .
O7 Mo6 O9 71.5(5) . .
O10 Mo6 S10 101.8(5) . .
O8 Mo6 S10 150.4(4) . .
O7 Mo6 S10 89.2(4) . .
O9 Mo6 S10 83.2(4) . .
O10 Mo6 S9 103.0(5) . .
O8 Mo6 S9 88.7(4) . .
O7 Mo6 S9 151.1(4) . .
O9 Mo6 S9 83.6(4) . .
S10 Mo6 S9 102.5(2) . .
O10 Mo6 Mo11 97.9(5) . .
O8 Mo6 Mo11 139.6(4) . .
O7 Mo6 Mo11 139.9(4) . .
O9 Mo6 Mo11 91.6(3) . .
S10 Mo6 Mo11 52.08(16) . .
S9 Mo6 Mo11 52.44(15) . .
O10 Mo6 K8 40.2(5) . 3_655
O8 Mo6 K8 103.1(4) . 3_655
O7 Mo6 K8 139.2(4) . 3_655
O9 Mo6 K8 146.2(4) . 3_655
S10 Mo6 K8 106.36(18) . 3_655
S9 Mo6 K8 62.84(17) . 3_655
Mo11 Mo6 K8 71.44(9) . 3_655
O10 Mo6 K8 40.9(5) . .
O8 Mo6 K8 137.1(4) . .
O7 Mo6 K8 92.8(4) . .
O9 Mo6 K8 141.8(3) . .
S10 Mo6 K8 61.45(16) . .
S9 Mo6 K8 116.01(18) . .
Mo11 Mo6 K8 78.29(10) . .
K8 Mo6 K8 64.57(15) 3_655 .
O37 Mo7 O39 97.8(6) . .
O37 Mo7 O40 103.0(6) . .
O39 Mo7 O40 70.3(5) . .
O37 Mo7 O38 167.3(6) . .
O39 Mo7 O38 70.6(5) . .
O40 Mo7 O38 68.5(5) . .
O37 Mo7 S6 102.2(5) . .
O39 Mo7 S6 153.3(4) . .
O40 Mo7 S6 88.0(4) . .
O38 Mo7 S6 87.3(4) . .
O37 Mo7 S2 104.3(5) . .
O39 Mo7 S2 89.5(4) . .
O40 Mo7 S2 147.9(4) . .
O38 Mo7 S2 81.5(4) . .
S6 Mo7 S2 102.3(2) . .
O37 Mo7 Mo4 100.5(4) . .
O39 Mo7 Mo4 140.4(4) . .
O40 Mo7 Mo4 137.1(4) . .
O38 Mo7 Mo4 92.1(3) . .
S6 Mo7 Mo4 51.94(14) . .
S2 Mo7 Mo4 52.02(14) . .
O37 Mo7 K7 38.9(5) . .
O39 Mo7 K7 136.5(4) . .
O40 Mo7 K7 108.2(4) . .
O38 Mo7 K7 151.5(4) . .
S6 Mo7 K7 64.19(17) . .
S2 Mo7 K7 103.62(18) . .
Mo4 Mo7 K7 70.99(10) . .
O37 Mo7 K9 52.6(5) . .
O39 Mo7 K9 99.5(4) . .
O40 Mo7 K9 153.2(4) . .
O38 Mo7 K9 132.9(4) . .
S6 Mo7 K9 106.6(2) . .
S2 Mo7 K9 51.88(19) . .
Mo4 Mo7 K9 66.07(15) . .
K7 Mo7 K9 61.53(17) . .
O46 Mo8 O44 100.6(6) . .
O46 Mo8 O43 100.8(6) . .
O44 Mo8 O43 68.2(5) . .
O46 Mo8 O45 169.4(6) . .
O44 Mo8 O45 71.0(5) . .
O43 Mo8 O45 70.3(5) . .
O46 Mo8 S5 102.7(5) . .
O44 Mo8 S5 89.8(4) . .
O43 Mo8 S5 150.3(4) . .
O45 Mo8 S5 84.1(4) . .
O46 Mo8 S3 103.5(5) . .
O44 Mo8 S3 150.4(4) . .
O43 Mo8 S3 90.3(4) . .
O45 Mo8 S3 82.9(4) . .
S5 Mo8 S3 101.5(2) . .
O46 Mo8 Mo3 98.5(4) . .
O44 Mo8 Mo3 140.0(4) . .
O43 Mo8 Mo3 140.8(4) . .
O45 Mo8 Mo3 92.1(4) . .
S5 Mo8 Mo3 51.69(15) . .
S3 Mo8 Mo3 51.97(14) . .
O46 Mo8 K1 38.0(4) . 1_565
O44 Mo8 K1 108.7(4) . 1_565
O43 Mo8 K1 138.7(4) . 1_565
O45 Mo8 K1 150.0(3) . 1_565
S5 Mo8 K1 65.93(16) . 1_565
S3 Mo8 K1 100.85(16) . 1_565
Mo3 Mo8 K1 68.58(8) . 1_565
O28 Mo9 O26 100.1(6) . .
O28 Mo9 O25 99.2(6) . .
O26 Mo9 O25 68.9(5) . .
O28 Mo9 O27 167.5(6) . .
O26 Mo9 O27 70.4(5) . .
O25 Mo9 O27 70.2(5) . .
O28 Mo9 S16 104.3(5) . .
O26 Mo9 S16 88.6(4) . .
O25 Mo9 S16 150.0(4) . .
O27 Mo9 S16 84.0(4) . .
O28 Mo9 S4 102.7(5) . .
O26 Mo9 S4 151.5(4) . .
O25 Mo9 S4 90.7(4) . .
O27 Mo9 S4 84.4(3) . .
S16 Mo9 S4 102.0(2) . .
O28 Mo9 Mo5 99.8(5) . .
O26 Mo9 Mo5 139.1(4) . .
O25 Mo9 Mo5 141.1(3) . .
O27 Mo9 Mo5 92.7(3) . .
S16 Mo9 Mo5 51.86(14) . .
S4 Mo9 Mo5 52.13(14) . .
O28 Mo9 K2 40.6(5) . .
O26 Mo9 K2 138.8(4) . .
O25 Mo9 K2 100.3(4) . .
O27 Mo9 K2 145.4(3) . .
S16 Mo9 K2 109.66(17) . .
S4 Mo9 K2 62.06(15) . .
Mo5 Mo9 K2 73.89(9) . .
O51 Mo10 O52 95.0(6) . .
O51 Mo10 O53 92.0(6) . .
O52 Mo10 O53 78.1(5) . .
O51 Mo10 S15 103.0(5) . .
O52 Mo10 S15 86.1(4) . .
O53 Mo10 S15 159.1(4) . .
O51 Mo10 S7 101.8(5) . .
O52 Mo10 S7 158.3(4) . .
O53 Mo10 S7 87.6(4) . .
S15 Mo10 S7 103.1(2) . .
O51 Mo10 O54 161.0(6) . .
O52 Mo10 O54 72.4(5) . .
O53 Mo10 O54 71.8(5) . .
S15 Mo10 O54 90.6(3) . .
S7 Mo10 O54 87.6(3) . .
O51 Mo10 Mo1 99.8(5) . .
O52 Mo10 Mo1 137.9(4) . .
O53 Mo10 Mo1 139.7(3) . .
S15 Mo10 Mo1 52.19(15) . .
S7 Mo10 Mo1 52.41(15) . .
O54 Mo10 Mo1 99.0(3) . .
O51 Mo10 K3 40.1(4) . .
O52 Mo10 K3 135.1(4) . .
O53 Mo10 K3 100.4(4) . .
S15 Mo10 K3 100.47(17) . .
S7 Mo10 K3 63.25(16) . .
O54 Mo10 K3 150.5(3) . .
Mo1 Mo10 K3 68.10(9) . .
O11 Mo11 O13 94.4(6) . .
O11 Mo11 O14 95.8(6) . .
O13 Mo11 O14 78.1(5) . .
O11 Mo11 S10 102.5(5) . .
O13 Mo11 S10 86.1(4) . .
O14 Mo11 S10 156.7(4) . .
O11 Mo11 S9 101.6(5) . .
O13 Mo11 S9 159.6(4) . .
O14 Mo11 S9 87.6(4) . .
S10 Mo11 S9 102.6(2) . .
O11 Mo11 O12 164.2(6) . .
O13 Mo11 O12 73.8(5) . .
O14 Mo11 O12 71.9(5) . .
S10 Mo11 O12 87.3(3) . .
S9 Mo11 O12 88.1(3) . .
O11 Mo11 Mo6 97.3(5) . .
O13 Mo11 Mo6 138.4(4) . .
O14 Mo11 Mo6 139.5(4) . .
S10 Mo11 Mo6 52.37(15) . .
S9 Mo11 Mo6 52.28(16) . .
O12 Mo11 Mo6 98.5(3) . .
O11 Mo11 K8 42.0(5) . 3_655
O13 Mo11 K8 136.3(4) . 3_655
O14 Mo11 K8 100.4(4) . 3_655
S10 Mo11 K8 102.87(17) . 3_655
S9 Mo11 K8 60.28(17) . 3_655
O12 Mo11 K8 148.1(3) . 3_655
Mo6 Mo11 K8 66.70(10) . 3_655
O23 Mo12 O20 100.1(6) . .
O23 Mo12 O21 99.9(6) . .
O20 Mo12 O21 69.4(5) . .
O23 Mo12 S12 103.8(5) . .
O20 Mo12 S12 89.0(4) . .
O21 Mo12 S12 150.4(4) . .
O23 Mo12 S13 103.5(5) . .
O20 Mo12 S13 150.5(4) . .
O21 Mo12 S13 89.2(4) . .
S12 Mo12 S13 102.1(2) . .
O23 Mo12 O22 165.8(6) . .
O20 Mo12 O22 68.6(5) . .
O21 Mo12 O22 68.4(5) . .
S12 Mo12 O22 85.3(3) . .
S13 Mo12 O22 85.0(3) . .
O23 Mo12 Mo15 102.5(5) . .
O20 Mo12 Mo15 138.1(4) . .
O21 Mo12 Mo15 138.6(4) . .
S12 Mo12 Mo15 51.52(16) . .
S13 Mo12 Mo15 51.87(14) . .
O22 Mo12 Mo15 91.7(3) . .
O19 Mo13 O21 99.3(6) . .
O19 Mo13 O20 98.7(6) . .
O21 Mo13 O20 69.6(5) . .
O19 Mo13 O22 167.0(6) . .
O21 Mo13 O22 70.4(5) . .
O20 Mo13 O22 70.5(5) . .
O19 Mo13 S11 103.3(5) . .
O21 Mo13 S11 89.2(4) . .
O20 Mo13 S11 151.6(4) . .
O22 Mo13 S11 84.9(4) . .
O19 Mo13 S1 104.1(5) . .
O21 Mo13 S1 150.8(4) . .
O20 Mo13 S1 89.6(4) . .
O22 Mo13 S1 83.6(4) . .
S11 Mo13 S1 102.0(2) . .
O19 Mo13 Mo2 100.3(5) . .
O21 Mo13 Mo2 139.5(4) . .
O20 Mo13 Mo2 140.3(4) . .
O22 Mo13 Mo2 92.7(3) . .
S11 Mo13 Mo2 51.90(15) . .
S1 Mo13 Mo2 52.06(14) . .
O19 Mo13 K1 40.3(5) . .
O21 Mo13 K1 107.9(4) . .
O20 Mo13 K1 139.0(4) . .
O22 Mo13 K1 149.3(3) . .
S11 Mo13 K1 64.43(16) . .
S1 Mo13 K1 101.30(16) . .
Mo2 Mo13 K1 68.41(8) . .
O42 Mo14 O44 99.1(6) . .
O42 Mo14 O43 101.3(6) . .
O44 Mo14 O43 68.1(5) . .
O42 Mo14 S17 102.7(6) . .
O44 Mo14 S17 89.6(4) . .
O43 Mo14 S17 149.5(4) . .
O42 Mo14 S8 102.0(5) . .
O44 Mo14 S8 152.5(4) . .
O43 Mo14 S8 90.5(4) . .
S17 Mo14 S8 102.7(2) . .
O42 Mo14 O45 166.3(6) . .
O44 Mo14 O45 69.1(5) . .
O43 Mo14 O45 68.5(5) . .
S17 Mo14 O45 84.5(4) . .
S8 Mo14 O45 87.5(4) . .
O42 Mo14 Mo16 102.1(5) . .
O44 Mo14 Mo16 139.1(4) . .
O43 Mo14 Mo16 138.9(4) . .
S17 Mo14 Mo16 51.82(15) . .
S8 Mo14 Mo16 51.73(17) . .
O45 Mo14 Mo16 91.5(3) . .
O42 Mo14 K4 45.0(5) . 2_765
O44 Mo14 K4 55.1(4) . 2_765
O43 Mo14 K4 91.5(4) . 2_765
S17 Mo14 K4 92.29(17) . 2_765
S8 Mo14 K4 146.46(17) . 2_765
O45 Mo14 K4 124.1(3) . 2_765
Mo16 Mo14 K4 128.59(11) . 2_765
O24 Mo15 O26 99.9(6) . .
O24 Mo15 O25 98.9(6) . .
O26 Mo15 O25 69.0(5) . .
O24 Mo15 S12 102.5(5) . .
O26 Mo15 S12 89.2(4) . .
O25 Mo15 S12 151.8(4) . .
O24 Mo15 O27 165.5(6) . .
O26 Mo15 O27 69.1(5) . .
O25 Mo15 O27 68.8(5) . .
S12 Mo15 O27 87.1(4) . .
O24 Mo15 S13 103.1(5) . .
O26 Mo15 S13 151.1(4) . .
O25 Mo15 S13 90.2(4) . .
S12 Mo15 S13 102.6(2) . .
O27 Mo15 S13 85.1(3) . .
O24 Mo15 Mo12 101.1(5) . .
O26 Mo15 Mo12 138.9(4) . .
O25 Mo15 Mo12 140.4(3) . .
S12 Mo15 Mo12 51.82(15) . .
O27 Mo15 Mo12 93.4(3) . .
S13 Mo15 Mo12 52.01(15) . .
O41 Mo16 O39 98.9(6) . .
O41 Mo16 O40 97.2(6) . .
O39 Mo16 O40 69.2(5) . .
O41 Mo16 O38 162.7(6) . .
O39 Mo16 O38 69.6(5) . .
O40 Mo16 O38 67.0(5) . .
O41 Mo16 S17 102.9(5) . .
O39 Mo16 S17 152.4(4) . .
O40 Mo16 S17 91.4(4) . .
O38 Mo16 S17 85.1(4) . .
O41 Mo16 S8 103.0(5) . .
O39 Mo16 S8 88.9(4) . .
O40 Mo16 S8 152.3(4) . .
O38 Mo16 S8 90.0(4) . .
S17 Mo16 S8 102.2(2) . .
O41 Mo16 Mo14 103.1(5) . .
O39 Mo16 Mo14 138.2(4) . .
O40 Mo16 Mo14 140.5(4) . .
O38 Mo16 Mo14 93.9(4) . .
S17 Mo16 Mo14 51.32(17) . .
S8 Mo16 Mo14 51.77(15) . .
O41 Mo16 K2 34.0(5) . 2_755
O39 Mo16 K2 132.6(4) . 2_755
O40 Mo16 K2 110.3(4) . 2_755
O38 Mo16 K2 156.5(3) . 2_755
S17 Mo16 K2 71.58(16) . 2_755
S8 Mo16 K2 96.90(16) . 2_755
Mo14 Mo16 K2 73.47(9) . 2_755
O5 Mo17 O3 99.7(7) . .
O5 Mo17 O2 100.6(6) . .
O3 Mo17 O2 69.1(5) . .
O5 Mo17 S18 102.7(6) . .
O3 Mo17 S18 150.5(4) . .
O2 Mo17 S18 87.9(4) . .
O5 Mo17 S14 103.3(6) . .
O3 Mo17 S14 90.7(4) . .
O2 Mo17 S14 151.0(4) . .
S18 Mo17 S14 102.5(2) . .
O5 Mo17 O4 165.8(6) . .
O3 Mo17 O4 68.2(5) . .
O2 Mo17 O4 68.6(5) . .
S18 Mo17 O4 86.5(4) . .
S14 Mo17 O4 85.0(4) . .
O5 Mo17 Mo18 101.1(5) . .
O3 Mo17 Mo18 140.7(4) . .
O2 Mo17 Mo18 137.5(4) . .
S18 Mo17 Mo18 51.78(16) . .
S14 Mo17 Mo18 52.13(16) . .
O4 Mo17 Mo18 93.2(3) . .
O6 Mo18 O8 99.6(6) . .
O6 Mo18 O7 101.2(7) . .
O8 Mo18 O7 69.4(6) . .
O6 Mo18 S18 103.8(6) . .
O8 Mo18 S18 150.0(4) . .
O7 Mo18 S18 87.7(4) . .
O6 Mo18 S14 102.1(6) . .
O8 Mo18 S14 90.3(4) . .
O7 Mo18 S14 151.3(4) . .
S18 Mo18 S14 102.7(2) . .
O6 Mo18 O9 166.7(6) . .
O8 Mo18 O9 68.5(5) . .
O7 Mo18 O9 69.4(5) . .
S18 Mo18 O9 85.7(4) . .
S14 Mo18 O9 84.6(4) . .
O6 Mo18 Mo17 101.0(5) . .
O8 Mo18 Mo17 140.1(4) . .
O7 Mo18 Mo17 137.5(4) . .
S18 Mo18 Mo17 51.97(16) . .
S14 Mo18 Mo17 52.14(16) . .
O9 Mo18 Mo17 92.2(3) . .
Mo2 S1 Mo13 75.74(17) . .
Mo4 S2 Mo7 75.62(19) . .
Mo4 S2 K9 88.6(3) . .
Mo7 S2 K9 93.7(3) . .
Mo3 S3 Mo8 75.99(18) . .
Mo5 S4 Mo9 75.71(17) . .
Mo5 S4 K2 88.75(18) . .
Mo9 S4 K2 81.65(17) . .
Mo8 S5 Mo3 76.67(18) . .
Mo8 S5 K1 80.05(17) . 1_565
Mo3 S5 K1 79.04(18) . 1_565
Mo7 S6 Mo4 76.20(19) . .
Mo7 S6 K7 81.4(2) . .
Mo4 S6 K7 83.5(2) . .
Mo10 S7 Mo1 75.52(18) . .
Mo10 S7 K3 82.06(18) . .
Mo1 S7 K3 80.33(18) . .
Mo16 S8 Mo14 76.5(2) . .
Mo6 S9 Mo11 75.28(19) . .
Mo6 S9 K8 81.20(19) . 3_655
Mo11 S9 K8 84.66(19) . 3_655
Mo11 S10 Mo6 75.55(19) . .
Mo11 S10 K8 95.4(2) . .
Mo6 S10 K8 82.68(18) . .
Mo2 S11 Mo13 76.03(17) . .
Mo2 S11 K1 79.91(17) . .
Mo13 S11 K1 80.89(17) . .
Mo15 S12 Mo12 76.66(18) . .
Mo15 S13 Mo12 76.12(18) . .
Mo15 S13 K7 122.5(2) . 2_755
Mo12 S13 K7 98.0(2) . 2_755
Mo18 S14 Mo17 75.7(2) . .
Mo10 S15 Mo1 75.98(19) . .
Mo5 S16 Mo9 75.98(18) . .
Mo14 S17 Mo16 76.9(2) . .
Mo18 S18 Mo17 76.3(2) . .
O60 K1 O66 173.9(6) . 1_545
O60 K1 O82 110.7(6) . .
O66 K1 O82 73.2(6) 1_545 .
O60 K1 O16 67.6(4) . .
O66 K1 O16 112.3(5) 1_545 .
O82 K1 O16 144.6(5) . .
O60 K1 O47 105.1(6) . 1_545
O66 K1 O47 69.2(4) 1_545 1_545
O82 K1 O47 133.9(5) . 1_545
O16 K1 O47 76.1(4) . 1_545
O60 K1 O46 65.0(5) . 1_545
O66 K1 O46 110.1(4) 1_545 1_545
O82 K1 O46 99.4(5) . 1_545
O16 K1 O46 110.2(4) . 1_545
O47 K1 O46 70.5(4) 1_545 1_545
O60 K1 O19 116.5(5) . .
O66 K1 O19 68.5(4) 1_545 .
O82 K1 O19 79.4(5) . .
O16 K1 O19 71.3(4) . .
O47 K1 O19 109.5(4) 1_545 .
O46 K1 O19 178.4(4) 1_545 .
O60 K1 S11 61.2(4) . .
O66 K1 S11 124.1(3) 1_545 .
O82 K1 S11 91.6(5) . .
O16 K1 S11 55.6(3) . .
O47 K1 S11 131.6(3) 1_545 .
O46 K1 S11 125.5(3) 1_545 .
O19 K1 S11 55.8(3) . .
O60 K1 S5 119.1(4) . 1_545
O66 K1 S5 56.0(3) 1_545 1_545
O82 K1 S5 82.2(5) . 1_545
O16 K1 S5 130.9(3) . 1_545
O47 K1 S5 54.9(3) 1_545 1_545
O46 K1 S5 54.1(3) 1_545 1_545
O19 K1 S5 124.4(3) . 1_545
S11 K1 S5 173.45(19) . 1_545
O60 K1 Mo2 64.8(3) . .
O66 K1 Mo2 117.4(4) 1_545 .
O82 K1 Mo2 124.2(5) . .
O16 K1 Mo2 21.0(3) . .
O47 K1 Mo2 96.8(3) 1_545 .
O46 K1 Mo2 122.0(3) 1_545 .
O19 K1 Mo2 59.6(3) . .
S11 K1 Mo2 34.85(10) . .
S5 K1 Mo2 151.70(16) 1_545 .
O60 K1 Mo13 94.7(4) . .
O66 K1 Mo13 90.1(3) 1_545 .
O82 K1 Mo13 87.6(4) . .
O16 K1 Mo13 58.2(3) . .
O47 K1 Mo13 117.7(3) 1_545 .
O46 K1 Mo13 159.7(3) 1_545 .
O19 K1 Mo13 21.7(2) . .
S11 K1 Mo13 34.68(9) . .
S5 K1 Mo13 146.12(15) 1_545 .
Mo2 K1 Mo13 41.73(6) . .
O60 K1 Mo3 110.2(5) . 1_545
O66 K1 Mo3 63.8(3) 1_545 1_545
O82 K1 Mo3 115.6(5) . 1_545
O16 K1 Mo3 96.7(3) . 1_545
O47 K1 Mo3 21.0(3) 1_545 1_545
O46 K1 Mo3 58.4(3) 1_545 1_545
O19 K1 Mo3 121.0(3) . 1_545
S11 K1 Mo3 152.25(16) . 1_545
S5 K1 Mo3 34.26(10) 1_545 1_545
Mo2 K1 Mo3 117.57(12) . 1_545
Mo13 K1 Mo3 134.94(12) . 1_545
O65 K2 O80 87.6(5) . .
O65 K2 O41 116.6(4) . 2_755
O80 K2 O41 153.2(5) . 2_755
O65 K2 O28 120.4(4) . .
O80 K2 O28 111.0(5) . .
O41 K2 O28 68.1(4) 2_755 .
O65 K2 O117 157.8(10) . .
O80 K2 O117 70.3(11) . .
O41 K2 O117 85.0(10) 2_755 .
O28 K2 O117 70.9(10) . .
O65 K2 O86 131.9(6) . 4_566
O80 K2 O86 88.8(6) . 4_566
O41 K2 O86 66.8(5) 2_755 4_566
O28 K2 O86 105.5(5) . 4_566
O117 K2 O86 49.4(11) . 4_566
O65 K2 O42 74.5(4) . 2_755
O80 K2 O42 102.6(5) . 2_755
O41 K2 O42 75.1(4) 2_755 2_755
O28 K2 O42 143.1(4) . 2_755
O117 K2 O42 108.5(10) . 2_755
O86 K2 O42 59.7(5) 4_566 2_755
O65 K2 O29 62.3(4) . .
O80 K2 O29 77.5(5) . .
O41 K2 O29 122.8(4) 2_755 .
O28 K2 O29 67.5(4) . .
O117 K2 O29 111.8(10) . .
O86 K2 O29 160.3(5) 4_566 .
O42 K2 O29 136.8(4) 2_755 .
O65 K2 S4 67.3(3) . .
O80 K2 S4 133.2(4) . .
O41 K2 S4 70.8(3) 2_755 .
O28 K2 S4 58.8(3) . .
O117 K2 S4 129.2(10) . .
O86 K2 S4 137.5(5) 4_566 .
O42 K2 S4 107.3(3) 2_755 .
O29 K2 S4 56.0(3) . .
O65 K2 Mo9 99.9(3) . .
O80 K2 Mo9 123.1(4) . .
O41 K2 Mo9 66.8(3) 2_755 .
O28 K2 Mo9 22.6(3) . .
O117 K2 Mo9 93.4(10) . .
O86 K2 Mo9 121.6(5) 4_566 .
O42 K2 Mo9 133.9(3) 2_755 .
O29 K2 Mo9 58.3(2) . .
S4 K2 Mo9 36.29(10) . .
O65 K2 Mo16 98.9(3) . 2_755
O80 K2 Mo16 157.8(4) . 2_755
O41 K2 Mo16 19.8(3) 2_755 2_755
O28 K2 Mo16 84.1(3) . 2_755
O117 K2 Mo16 101.4(10) . 2_755
O86 K2 Mo16 71.1(5) 4_566 2_755
O42 K2 Mo16 59.5(3) 2_755 2_755
O29 K2 Mo16 124.3(3) . 2_755
S4 K2 Mo16 68.27(13) . 2_755
Mo9 K2 Mo16 76.94(10) . 2_755
O65 K2 K4 40.7(3) . 1_565
O80 K2 K4 80.6(4) . 1_565
O41 K2 K4 109.6(3) 2_755 1_565
O28 K2 K4 159.3(3) . 1_565
O117 K2 K4 129.8(10) . 1_565
O86 K2 K4 91.4(5) 4_566 1_565
O42 K2 K4 39.7(3) 2_755 1_565
O29 K2 K4 100.0(3) . 1_565
S4 K2 K4 100.56(15) . 1_565
Mo9 K2 K4 136.75(14) . 1_565
Mo16 K2 K4 90.48(12) 2_755 1_565
O61 K3 O71 148.1(5) . .
O61 K3 O85 79.8(6) . .
O71 K3 O85 80.4(6) . .
O61 K3 O1 120.2(4) . .
O71 K3 O1 78.7(4) . .
O85 K3 O1 158.9(6) . .
O61 K3 O51 64.7(4) . .
O71 K3 O51 146.4(4) . .
O85 K3 O51 126.2(6) . .
O1 K3 O51 72.5(4) . .
O61 K3 O23 77.6(4) . 4
O71 K3 O23 75.0(4) . 4
O85 K3 O23 81.8(6) . 4
O1 K3 O23 95.5(4) . 4
O51 K3 O23 124.1(4) . 4
O61 K3 O42 121.1(4) . 3_765
O71 K3 O42 70.8(4) . 3_765
O85 K3 O42 64.4(5) . 3_765
O1 K3 O42 105.6(4) . 3_765
O51 K3 O42 100.4(4) . 3_765
O23 K3 O42 134.9(4) 4 3_765
O61 K3 O86 121.4(6) . .
O71 K3 O86 90.3(5) . .
O85 K3 O86 120.7(6) . .
O1 K3 O86 56.9(5) . .
O51 K3 O86 59.5(5) . .
O23 K3 O86 151.2(5) 4 .
O42 K3 O86 57.3(5) 3_765 .
O61 K3 S7 64.8(3) . .
O71 K3 S7 120.1(3) . .
O85 K3 S7 139.3(5) . .
O1 K3 S7 56.9(3) . .
O51 K3 S7 55.5(3) . .
O23 K3 S7 72.0(3) 4 .
O42 K3 S7 152.1(3) 3_765 .
O86 K3 S7 95.6(4) . .
O61 K3 Mo1 98.2(3) . .
O71 K3 Mo1 97.5(3) . .
O85 K3 Mo1 171.0(5) . .
O1 K3 Mo1 22.1(3) . .
O51 K3 Mo1 59.3(3) . .
O23 K3 Mo1 89.3(3) 4 .
O42 K3 Mo1 123.3(3) 3_765 .
O86 K3 Mo1 67.9(4) . .
S7 K3 Mo1 35.27(10) . .
O61 K3 Mo10 65.7(3) . .
O71 K3 Mo10 138.2(3) . .
O85 K3 Mo10 141.3(5) . .
O1 K3 Mo10 59.5(3) . .
O51 K3 Mo10 21.5(3) . .
O23 K3 Mo10 105.9(3) 4 .
O42 K3 Mo10 119.2(3) 3_765 .
O86 K3 Mo10 68.9(4) . .
S7 K3 Mo10 34.69(10) . .
Mo1 K3 Mo10 41.61(6) . .
O61 K3 K4 124.2(3) . 4
O71 K3 K4 42.1(3) . 4
O85 K3 K4 44.4(5) . 4
O1 K3 K4 115.2(3) . 4
O51 K3 K4 143.0(3) . 4
O23 K3 K4 92.1(3) 4 4
O42 K3 K4 42.9(3) 3_765 4
O86 K3 K4 93.2(4) . 4
S7 K3 K4 160.24(18) . 4
Mo1 K3 K4 136.82(15) . 4
Mo10 K3 K4 161.48(16) . 4
O71 K4 O66 121.8(5) 4_556 1_545
O71 K4 O42 75.2(4) 4_556 2_745
O66 K4 O42 132.2(5) 1_545 2_745
O71 K4 O19 76.8(4) 4_556 .
O66 K4 O19 68.6(4) 1_545 .
O42 K4 O19 151.5(4) 2_745 .
O71 K4 O85 78.3(5) 4_556 4_556
O66 K4 O85 152.5(6) 1_545 4_556
O42 K4 O85 67.6(6) 2_745 4_556
O19 K4 O85 101.9(6) . 4_556
O71 K4 O65 81.7(4) 4_556 1_545
O66 K4 O65 65.5(4) 1_545 1_545
O42 K4 O65 75.0(4) 2_745 1_545
O19 K4 O65 105.8(4) . 1_545
O85 K4 O65 140.9(6) 4_556 1_545
O71 K4 O82 146.0(5) 4_556 .
O66 K4 O82 67.5(5) 1_545 .
O42 K4 O82 125.4(5) 2_745 .
O19 K4 O82 77.7(5) . .
O85 K4 O82 85.4(6) 4_556 .
O65 K4 O82 127.1(5) 1_545 .
O71 K4 O44 132.0(4) 4_556 2_745
O66 K4 O44 100.6(4) 1_545 2_745
O42 K4 O44 59.1(4) 2_745 2_745
O19 K4 O44 145.2(4) . 2_745
O85 K4 O44 72.0(5) 4_556 2_745
O65 K4 O44 98.5(4) 1_545 2_745
O82 K4 O44 67.8(5) . 2_745
O71 K4 C20 111.5(5) 4_556 1_545
O66 K4 C20 20.8(4) 1_545 1_545
O42 K4 C20 114.1(5) 2_745 1_545
O19 K4 C20 80.9(4) . 1_545
O85 K4 C20 170.2(6) 4_556 1_545
O65 K4 C20 44.7(4) 1_545 1_545
O82 K4 C20 86.0(5) . 1_545
O44 K4 C20 100.3(4) 2_745 1_545
O71 K4 C19 96.3(4) 4_556 1_545
O66 K4 C19 44.6(4) 1_545 1_545
O42 K4 C19 93.1(4) 2_745 1_545
O19 K4 C19 94.8(4) . 1_545
O85 K4 C19 160.7(6) 4_556 1_545
O65 K4 C19 20.9(3) 1_545 1_545
O82 K4 C19 107.9(5) . 1_545
O44 K4 C19 99.6(4) 2_745 1_545
C20 K4 C19 23.79(19) 1_545 1_545
O71 K4 Mo14 100.2(3) 4_556 2_745
O66 K4 Mo14 118.8(3) 1_545 2_745
O42 K4 Mo14 25.2(3) 2_745 2_745
O19 K4 Mo14 172.0(3) . 2_745
O85 K4 Mo14 70.1(5) 4_556 2_745
O65 K4 Mo14 80.9(3) 1_545 2_745
O82 K4 Mo14 102.0(4) . 2_745
O44 K4 Mo14 34.4(2) 2_745 2_745
C20 K4 Mo14 107.1(4) 1_545 2_745
C19 K4 Mo14 93.0(3) 1_545 2_745
O71 K4 K1 121.9(3) 4_556 .
O66 K4 K1 39.3(3) 1_545 .
O42 K4 K1 162.8(3) 2_745 .
O19 K4 K1 45.7(3) . .
O85 K4 K1 115.4(5) 4_556 .
O65 K4 K1 103.7(3) 1_545 .
O82 K4 K1 41.8(4) . .
O44 K4 K1 104.8(3) 2_745 .
C20 K4 K1 59.9(3) 1_545 .
C19 K4 K1 83.3(3) 1_545 .
Mo14 K4 K1 137.89(15) 2_745 .
O73 K5 O127 95.4(8) . .
O73 K5 O49 151.3(5) . .
O127 K5 O49 71.0(8) . .
O73 K5 O48 130.2(5) . .
O127 K5 O48 126.1(8) . .
O49 K5 O48 55.2(4) . .
O73 K5 O72 79.9(5) . .
O127 K5 O72 134.9(8) . .
O49 K5 O72 127.7(5) . .
O48 K5 O72 86.5(4) . .
O73 K5 O50 103.3(4) . .
O127 K5 O50 93.1(8) . .
O49 K5 O50 54.2(4) . .
O48 K5 O50 54.3(4) . .
O72 K5 O50 131.8(4) . .
O73 K5 O52 136.0(5) . .
O127 K5 O52 70.8(8) . .
O49 K5 O52 64.6(4) . .
O48 K5 O52 87.9(4) . .
O72 K5 O52 81.8(4) . .
O50 K5 O52 118.6(4) . .
O73 K5 C50 92.4(8) . .
O127 K5 C50 14.1(9) . .
O49 K5 C50 80.0(8) . .
O48 K5 C50 134.5(8) . .
O72 K5 C50 120.9(8) . .
O50 K5 C50 107.2(8) . .
O52 K5 C50 64.0(8) . .
O73 K5 C26 159.2(5) . .
O127 K5 C26 64.3(8) . .
O49 K5 C26 20.4(4) . .
O48 K5 C26 65.9(5) . .
O72 K5 C26 117.3(5) . .
O50 K5 C26 74.6(5) . .
O52 K5 C26 44.6(5) . .
C50 K5 C26 69.2(8) . .
O73 K5 C25 151.3(5) . .
O127 K5 C25 64.7(8) . .
O49 K5 C25 44.2(5) . .
O48 K5 C25 78.0(5) . .
O72 K5 C25 99.2(5) . .
O50 K5 C25 98.4(5) . .
O52 K5 C25 20.7(4) . .
C50 K5 C25 63.2(8) . .
C26 K5 C25 24.0(5) . .
O73 K5 Mo3 134.4(4) . .
O127 K5 Mo3 93.0(7) . .
O49 K5 Mo3 28.8(3) . .
O48 K5 Mo3 36.1(3) . .
O72 K5 Mo3 122.3(4) . .
O50 K5 Mo3 31.4(2) . .
O52 K5 Mo3 88.9(3) . .
C50 K5 Mo3 104.7(7) . .
C26 K5 Mo3 48.0(4) . .
C25 K5 Mo3 70.2(4) . .
O73 K5 K6 43.0(3) . .
O127 K5 K6 119.7(7) . .
O49 K5 K6 164.9(3) . .
O48 K5 K6 113.8(3) . .
O72 K5 K6 37.3(3) . .
O50 K5 K6 130.6(3) . .
O52 K5 K6 107.3(3) . .
C50 K5 K6 108.6(7) . .
C26 K5 K6 151.0(4) . .
C25 K5 K6 127.8(4) . .
Mo3 K5 K6 146.63(19) . .
O72 K6 O15 144.5(5) . .
O72 K6 O105 99.8(7) . .
O15 K6 O105 77.6(7) . .
O72 K6 O17 125.1(5) . .
O15 K6 O17 55.8(4) . .
O105 K6 O17 131.6(7) . .
O72 K6 O84 65.7(6) . .
O15 K6 O84 82.8(5) . .
O105 K6 O84 61.8(8) . .
O17 K6 O84 117.8(5) . .
O72 K6 O13 147.9(5) . .
O15 K6 O13 64.3(4) . .
O105 K6 O13 68.0(7) . .
O17 K6 O13 79.7(4) . .
O84 K6 O13 124.5(6) . .
O72 K6 O73 77.7(5) . .
O15 K6 O73 133.7(4) . .
O105 K6 O73 123.1(7) . .
O17 K6 O73 86.9(4) . .
O84 K6 O73 143.0(6) . .
O13 K6 O73 84.6(4) . .
O72 K6 O18 99.6(4) . .
O15 K6 O18 50.3(3) . .
O105 K6 O18 108.5(7) . .
O17 K6 O18 52.1(4) . .
O84 K6 O18 65.9(5) . .
O13 K6 O18 112.3(4) . .
O73 K6 O18 128.2(4) . .
O72 K6 O12 96.4(4) . .
O15 K6 O12 112.8(4) . .
O105 K6 O12 62.9(7) . .
O17 K6 O12 121.1(4) . .
O84 K6 O12 116.7(5) . .
O13 K6 O12 51.5(4) . .
O73 K6 O12 61.0(4) . .
O18 K6 O12 163.0(4) . .
O72 K6 C9 158.7(5) . .
O15 K6 C9 21.4(4) . .
O105 K6 C9 66.4(7) . .
O17 K6 C9 65.4(4) . .
O84 K6 C9 93.1(6) . .
O13 K6 C9 44.0(4) . .
O73 K6 C9 123.2(5) . .
O18 K6 C9 71.6(4) . .
O12 K6 C9 91.4(4) . .
O72 K6 C10 160.7(5) . .
O15 K6 C10 44.2(4) . .
O105 K6 C10 62.7(7) . .
O17 K6 C10 74.1(4) . .
O84 K6 C10 108.5(6) . .
O13 K6 C10 21.1(4) . .
O73 K6 C10 104.5(4) . .
O18 K6 C10 94.0(4) . .
O12 K6 C10 69.1(4) . .
C9 K6 C10 23.21(19) . .
O72 K6 K5 41.2(4) . .
O15 K6 K5 167.2(4) . .
O105 K6 K5 114.5(7) . .
O17 K6 K5 111.5(3) . .
O84 K6 K5 106.3(5) . .
O13 K6 K5 115.1(4) . .
O73 K6 K5 36.8(3) . .
O18 K6 K5 124.6(3) . .
O12 K6 K5 71.8(3) . .
C9 K6 K5 158.5(4) . .
C10 K6 K5 136.1(4) . .
O59 K7 O62 104.7(6) . 3_755
O59 K7 O78 170.2(6) . .
O62 K7 O78 83.9(5) 3_755 .
O59 K7 O37 114.1(6) . .
O62 K7 O37 93.6(5) 3_755 .
O78 K7 O37 69.2(4) . .
O59 K7 O35 65.2(5) . .
O62 K7 O35 62.9(4) 3_755 .
O78 K7 O35 123.9(5) . .
O37 K7 O35 69.2(4) . .
O59 K7 O61 118.9(6) . 3_755
O62 K7 O61 64.1(4) 3_755 3_755
O78 K7 O61 60.4(4) . 3_755
O37 K7 O61 125.9(4) . 3_755
O35 K7 O61 125.6(4) . 3_755
O59 K7 C24 120.3(6) . 3_755
O62 K7 C24 22.2(4) 3_755 3_755
O78 K7 C24 66.8(5) . 3_755
O37 K7 C24 99.6(5) . 3_755
O35 K7 C24 84.9(4) . 3_755
O61 K7 C24 43.9(4) 3_755 3_755
O59 K7 S13 97.8(5) . 2_755
O62 K7 S13 155.8(4) 3_755 2_755
O78 K7 S13 74.4(3) . 2_755
O37 K7 S13 68.8(3) . 2_755
O35 K7 S13 121.2(3) . 2_755
O61 K7 S13 112.2(3) 3_755 2_755
C24 K7 S13 141.1(4) 3_755 2_755
O59 K7 C23 126.6(6) . 3_755
O62 K7 C23 45.2(4) 3_755 3_755
O78 K7 C23 56.8(4) . 3_755
O37 K7 C23 111.2(4) . 3_755
O35 K7 C23 108.2(4) . 3_755
O61 K7 C23 21.2(4) 3_755 3_755
C24 K7 C23 23.60(19) 3_755 3_755
S13 K7 C23 124.4(4) 2_755 3_755
O59 K7 S6 59.8(5) . .
O62 K7 S6 116.1(4) 3_755 .
O78 K7 S6 120.8(4) . .
O37 K7 S6 55.3(3) . .
O35 K7 S6 54.3(3) . .
O61 K7 S6 178.8(4) 3_755 .
C24 K7 S6 136.5(4) 3_755 .
S13 K7 S6 68.21(17) 2_755 .
C23 K7 S6 159.5(4) 3_755 .
O59 K7 Mo7 92.8(5) . .
O62 K7 Mo7 100.7(4) 3_755 .
O78 K7 Mo7 90.0(4) . .
O37 K7 Mo7 21.3(3) . .
O35 K7 Mo7 57.1(3) . .
O61 K7 Mo7 146.8(3) 3_755 .
C24 K7 Mo7 113.3(4) 3_755 .
S13 K7 Mo7 69.07(16) 2_755 .
C23 K7 Mo7 129.7(4) 3_755 .
S6 K7 Mo7 34.37(12) . .
O59 K7 Mo4 62.6(5) . .
O62 K7 Mo4 82.5(4) 3_755 .
O78 K7 Mo4 124.1(4) . .
O37 K7 Mo4 58.0(3) . .
O35 K7 Mo4 20.8(2) . .
O61 K7 Mo4 146.1(3) 3_755 .
C24 K7 Mo4 103.8(4) 3_755 .
S13 K7 Mo4 100.50(19) 2_755 .
C23 K7 Mo4 127.4(3) 3_755 .
S6 K7 Mo4 33.87(11) . .
Mo7 K7 Mo4 40.86(9) . .
O58 K8 O64 132.7(5) . 3_655
O58 K8 O98 83.7(7) . .
O64 K8 O98 67.1(6) 3_655 .
O58 K8 O10 85.1(5) . 3_655
O64 K8 O10 119.1(5) 3_655 3_655
O98 K8 O10 168.3(6) . 3_655
O58 K8 O10 113.7(4) . .
O64 K8 O10 108.5(5) 3_655 .
O98 K8 O10 102.0(6) . .
O10 K8 O10 85.7(4) 3_655 .
O58 K8 O11 153.4(5) . 3_655
O64 K8 O11 67.3(4) 3_655 3_655
O98 K8 O11 122.9(6) . 3_655
O10 K8 O11 68.4(4) 3_655 3_655
O10 K8 O11 63.1(4) . 3_655
O58 K8 O113 54.1(11) . .
O64 K8 O113 84.8(11) 3_655 .
O98 K8 O113 82.6(12) . .
O10 K8 O113 88.0(11) 3_655 .
O10 K8 O113 166.8(11) . .
O11 K8 O113 124.8(11) 3_655 .
O58 K8 S10 64.1(4) . .
O64 K8 S10 128.5(4) 3_655 .
O98 K8 S10 68.3(6) . .
O10 K8 S10 109.7(3) 3_655 .
O10 K8 S10 58.3(3) . .
O11 K8 S10 121.2(3) 3_655 .
O113 K8 S10 113.5(11) . .
O58 K8 S9 112.0(4) . 3_655
O64 K8 S9 62.8(4) 3_655 3_655
O98 K8 S9 123.1(6) . 3_655
O10 K8 S9 58.5(3) 3_655 3_655
O10 K8 S9 117.5(3) . 3_655
O11 K8 S9 56.8(3) 3_655 3_655
O113 K8 S9 68.2(11) . 3_655
S10 K8 S9 168.2(2) . 3_655
O58 K8 Mo6 97.5(4) . 3_655
O64 K8 Mo6 97.0(4) 3_655 3_655
O98 K8 Mo6 157.6(6) . 3_655
O10 K8 Mo6 22.6(3) 3_655 3_655
O10 K8 Mo6 98.0(3) . 3_655
O11 K8 Mo6 58.8(3) 3_655 3_655
O113 K8 Mo6 80.2(11) . 3_655
S10 K8 Mo6 132.27(19) . 3_655
S9 K8 Mo6 35.96(12) 3_655 3_655
O58 K8 Mo6 95.9(3) . .
O64 K8 Mo6 117.4(4) 3_655 .
O98 K8 Mo6 86.6(6) . .
O10 K8 Mo6 98.1(3) 3_655 .
O10 K8 Mo6 22.6(3) . .
O11 K8 Mo6 85.3(3) 3_655 .
O113 K8 Mo6 148.9(11) . .
S10 K8 Mo6 35.88(11) . .
S9 K8 Mo6 140.03(19) 3_655 .
Mo6 K8 Mo6 115.43(15) 3_655 .
O58 K8 Mo11 139.0(4) . 3_655
O64 K8 Mo11 65.1(4) 3_655 3_655
O98 K8 Mo11 130.9(6) . 3_655
O10 K8 Mo11 58.1(3) 3_655 3_655
O10 K8 Mo11 83.2(3) . 3_655
O11 K8 Mo11 22.1(3) 3_655 3_655
O113 K8 Mo11 103.2(11) . 3_655
S10 K8 Mo11 141.17(19) . 3_655
S9 K8 Mo11 35.06(11) 3_655 3_655
Mo6 K8 Mo11 41.86(7) 3_655 3_655
Mo6 K8 Mo11 105.85(13) . 3_655
O112 K9 O35 85.2(15) . 3_755
O112 K9 O62 158.6(15) . 3_755
O35 K9 O62 83.8(5) 3_755 3_755
O112 K9 O62 79.0(15) . .
O35 K9 O62 65.8(5) 3_755 .
O62 K9 O62 112.7(5) 3_755 .
O112 K9 O100 86.8(16) . .
O35 K9 O100 105.7(7) 3_755 .
O62 K9 O100 78.6(7) 3_755 .
O62 K9 O100 163.9(8) . .
O112 K9 O35 139.0(15) . .
O35 K9 O35 116.1(4) 3_755 .
O62 K9 O35 62.4(5) 3_755 .
O62 K9 O35 79.0(5) . .
O100 K9 O35 117.0(7) . .
O112 K9 K9 131.8(16) . 3_755
O35 K9 K9 62.1(4) 3_755 3_755
O62 K9 K9 56.4(4) 3_755 3_755
O62 K9 K9 56.2(4) . 3_755
O100 K9 K9 133.6(8) . 3_755
O35 K9 K9 53.9(4) . 3_755
O112 K9 S2 80.7(15) . .
O35 K9 S2 135.8(4) 3_755 .
O62 K9 S2 119.7(5) 3_755 .
O62 K9 S2 70.5(4) . .
O100 K9 S2 115.0(6) . .
O35 K9 S2 59.4(3) . .
K9 K9 S2 98.3(4) 3_755 .
O112 K9 O37 104.3(15) . .
O35 K9 O37 165.4(5) 3_755 .
O62 K9 O37 83.6(5) 3_755 .
O62 K9 O37 126.3(5) . .
O100 K9 O37 64.5(6) . .
O35 K9 O37 63.7(4) . .
K9 K9 O37 115.7(5) 3_755 .
S2 K9 O37 57.8(3) . .
O112 K9 C24 138.8(15) . 3_755
O35 K9 C24 77.6(5) 3_755 3_755
O62 K9 C24 20.0(4) 3_755 3_755
O62 K9 C24 124.7(6) . 3_755
O100 K9 C24 63.0(7) . 3_755
O35 K9 C24 81.9(4) . 3_755
K9 K9 C24 70.6(5) 3_755 3_755
S2 K9 C24 136.1(4) . 3_755
O37 K9 C24 88.1(5) . 3_755
O112 K9 Mo4 116.0(15) . .
O35 K9 Mo4 128.1(4) 3_755 .
O62 K9 Mo4 85.2(4) 3_755 .
O62 K9 Mo4 72.4(4) . .
O100 K9 Mo4 121.3(6) . .
O35 K9 Mo4 23.4(3) . .
K9 K9 Mo4 69.7(3) 3_755 .
S2 K9 Mo4 36.01(14) . .
O37 K9 Mo4 57.8(3) . .
C24 K9 Mo4 104.0(4) 3_755 .
O112 K9 Mo4 94.7(15) . 3_755
O35 K9 Mo4 18.0(3) 3_755 3_755
O62 K9 Mo4 70.2(3) 3_755 3_755
O62 K9 Mo4 82.6(4) . 3_755
O100 K9 Mo4 91.1(6) . 3_755
O35 K9 Mo4 116.2(4) . 3_755
K9 K9 Mo4 65.1(3) 3_755 3_755
S2 K9 Mo4 153.0(3) . 3_755
O37 K9 Mo4 147.6(4) . 3_755
C24 K9 Mo4 60.9(3) 3_755 3_755
Mo4 K9 Mo4 134.8(3) . 3_755
Mo1 O1 K3 117.5(7) . .
Mo1 O2 Mo17 100.9(6) . .
Mo1 O3 Mo17 102.1(6) . .
C1 O4 Mo1 132.3(13) . .
C1 O4 Mo17 137.0(12) . .
Mo1 O4 Mo17 90.7(5) . .
Mo6 O7 Mo18 100.6(6) . .
Mo6 O8 Mo18 101.2(6) . .
C2 O9 Mo6 133.9(13) . .
C2 O9 Mo18 136.6(12) . .
Mo6 O9 Mo18 89.4(5) . .
Mo6 O10 K8 117.1(7) . 3_655
Mo6 O10 K8 116.5(6) . .
K8 O10 K8 94.3(4) 3_655 .
Mo11 O11 K8 115.9(6) . 3_655
C3 O12 Mo11 124.0(12) . .
C3 O12 K6 117.6(11) . .
Mo11 O12 K6 108.2(4) . .
C10 O13 Mo11 125.9(12) . .
C10 O13 K6 101.5(11) . .
Mo11 O13 K6 125.5(6) . .
C5 O14 Mo11 126.7(11) . .
C9 O15 Mo2 125.8(12) . .
C9 O15 K6 106.9(10) . .
Mo2 O15 K6 115.0(5) . .
Mo2 O16 K1 121.6(6) . .
C15 O17 Mo2 126.8(11) . .
C15 O17 K6 132.5(11) . .
Mo2 O17 K6 99.9(5) . .
C34 O18 Mo2 125.7(11) . .
C34 O18 K6 132.5(10) . .
Mo2 O18 K6 101.2(4) . .
Mo13 O19 K4 135.5(7) . .
Mo13 O19 K1 117.9(6) . .
K4 O19 K1 91.3(4) . .
Mo13 O20 Mo12 101.4(5) . .
Mo13 O21 Mo12 101.3(5) . .
C14 O22 Mo13 133.1(11) . .
C14 O22 Mo12 137.1(11) . .
Mo13 O22 Mo12 89.8(5) . .
Mo12 O23 K3 141.4(7) . 4_556
Mo15 O25 Mo9 100.3(6) . .
Mo15 O26 Mo9 101.9(5) . .
C13 O27 Mo9 132.9(11) . .
C13 O27 Mo15 136.1(11) . .
Mo9 O27 Mo15 91.0(5) . .
Mo9 O28 K2 116.8(6) . .
Mo5 O29 K2 112.3(6) . .
C16 O30 Mo5 125.0(10) . .
C18 O31 Mo5 125.6(10) . .
C6 O32 Mo5 129.4(12) . .
C33 O33 Mo4 126.1(11) . .
C21 O34 Mo4 132.4(11) . .
Mo4 O35 K9 131.2(7) . 3_755
Mo4 O35 K9 110.4(6) . .
K9 O35 K9 63.9(4) 3_755 .
Mo4 O35 K7 119.0(6) . .
K9 O35 K7 109.2(5) 3_755 .
K9 O35 K7 86.8(4) . .
C31 O36 Mo4 124.1(12) . .
Mo7 O37 K7 119.8(7) . .
Mo7 O37 K9 103.9(6) . .
K7 O37 K9 82.8(4) . .
C29 O38 Mo7 132.7(13) . .
C29 O38 Mo16 135.2(13) . .
Mo7 O38 Mo16 92.0(5) . .
Mo7 O39 Mo16 102.1(6) . .
Mo7 O40 Mo16 99.5(6) . .
Mo16 O41 K2 126.3(7) . 2_755
Mo14 O42 K4 109.9(6) . 2_765
Mo14 O42 K2 119.5(7) . 2_755
K4 O42 K2 95.2(4) 2_765 2_755
Mo14 O42 K3 134.4(7) . 3_765
K4 O42 K3 88.0(4) 2_765 3_765
K2 O42 K3 99.2(4) 2_755 3_765
Mo14 O43 Mo8 101.6(6) . .
Mo8 O44 Mo14 102.0(6) . .
Mo8 O44 K4 140.3(6) . 2_765
Mo14 O44 K4 90.5(4) . 2_765
C30 O45 Mo8 134.1(12) . .
C30 O45 Mo14 134.9(12) . .
Mo8 O45 Mo14 90.4(5) . .
Mo8 O46 K1 121.4(6) . 1_565
Mo3 O47 K1 122.1(6) . 1_565
C32 O48 Mo3 123.0(12) . .
C32 O48 K5 138.0(12) . .
Mo3 O48 K5 98.4(5) . .
C26 O49 Mo3 132.4(13) . .
C26 O49 K5 110.0(12) . .
Mo3 O49 K5 110.9(6) . .
C17 O50 Mo3 125.7(10) . .
C17 O50 K5 131.9(10) . .
Mo3 O50 K5 102.4(4) . .
Mo10 O51 K3 118.4(6) . .
C25 O52 Mo10 128.0(13) . .
C25 O52 K5 100.5(12) . .
Mo10 O52 K5 130.5(6) . .
C22 O53 Mo10 125.2(11) . .
C4 O54 Mo10 123.6(12) . .
C11 O58 K8 150.6(14) . .
C36 O59 K7 154.7(16) . .
C35 O60 K1 151.6(13) . .
C23 O61 K3 151.5(12) . .
C23 O61 K7 91.3(11) . 3_755
K3 O61 K7 114.4(5) . 3_755
C24 O62 K7 105.7(11) . 3_755
C24 O62 K9 113.3(12) . 3_755
K7 O62 K9 98.6(5) 3_755 3_755
C24 O62 K9 135.2(12) . .
K7 O62 K9 118.8(6) 3_755 .
K9 O62 K9 67.3(5) 3_755 .
C8 O64 K8 151.9(13) . 3_655
C19 O65 K2 153.4(12) . .
C19 O65 K4 102.9(10) . 1_565
K2 O65 K4 103.6(5) . 1_565
C20 O66 K1 151.4(12) . 1_565
C20 O66 K4 107.6(10) . 1_565
K1 O66 K4 98.7(5) 1_565 1_565
K3 O71 K4 96.7(4) . 4
K6 O72 K5 101.5(5) . .
K5 O73 K6 100.3(5) . .
K1 O82 K4 91.6(6) . .
K3 O85 K4 92.6(7) . 4
K2 O86 K3 99.7(7) 4_565 .
O129 O112 K9 133(4) . .
C50 O127 K5 126(3) . .
C39 N1 C38 121(2) . .
C39 N1 C37 120(2) . .
C38 N1 C37 119(2) . .
C41 N2 C40 125(4) . .
C41 N2 C50 122(4) . .
C40 N2 C50 113(4) . .
C45 N3 C46 111(2) . .
C45 N3 C43 112(2) . .
C46 N3 C43 112(2) . .
C45 N3 C44 115(2) . .
C46 N3 C44 104(2) . .
C43 N3 C44 102(2) . .
C49 N4 C47 126(2) . .
C49 N4 C48 118(2) . .
C47 N4 C48 116(2) . .
O4 C1 C2 129.4(19) . .
O4 C1 C4 138.6(19) . .
C2 C1 C4 91.8(17) . .
O9 C2 C1 131.3(19) . .
O9 C2 C3 137.3(19) . .
C1 C2 C3 91.2(17) . .
O12 C3 C2 134.6(18) . .
O12 C3 C4 137.4(18) . .
C2 C3 C4 87.9(16) . .
O54 C4 C1 134.9(19) . .
O54 C4 C3 136.0(18) . .
C1 C4 C3 89.1(16) . .
O14 C5 C6 129.5(15) . .
O14 C5 C8 138.6(17) . .
C6 C5 C8 91.9(15) . .
O14 C5 C7 176.5(15) . .
C6 C5 C7 47.1(11) . .
C8 C5 C7 44.9(8) . .
O32 C6 C5 135.6(18) . .
O32 C6 C7 136.2(18) . .
C5 C6 C7 88.2(14) . .
O32 C6 C8 179.5(17) . .
C5 C6 C8 44.1(8) . .
C7 C6 C8 44.1(7) . .
O63 C7 C8 137(2) . .
O63 C7 C6 133.5(18) . .
C8 C7 C6 89.7(16) . .
O63 C7 C5 178.2(18) . .
C8 C7 C5 44.9(9) . .
C6 C7 C5 44.8(8) . .
O64 C8 C7 133.1(18) . .
O64 C8 C5 136.7(17) . .
C7 C8 C5 90.2(16) . .
O64 C8 C6 178.6(18) . .
C7 C8 C6 46.2(12) . .
C5 C8 C6 43.9(8) . .
O15 C9 C10 132.7(17) . .
O15 C9 C12 137.6(17) . .
C10 C9 C12 89.7(15) . .
O15 C9 C11 177.4(16) . .
C10 C9 C11 44.9(8) . .
C12 C9 C11 44.9(8) . .
O15 C9 K6 51.7(9) . .
C10 C9 K6 82.8(11) . .
C12 C9 K6 162.5(15) . .
C11 C9 K6 126.3(9) . .
O13 C10 C9 129.8(17) . .
O13 C10 C11 139.7(17) . .
C9 C10 C11 90.5(15) . .
O13 C10 C12 174.9(15) . .
C9 C10 C12 45.2(8) . .
C11 C10 C12 45.3(8) . .
O13 C10 K6 57.4(9) . .
C9 C10 K6 74.0(10) . .
C11 C10 K6 159.5(13) . .
C12 C10 K6 117.5(9) . .
O58 C11 C10 136.6(18) . .
O58 C11 C12 133.9(18) . .
C10 C11 C12 89.4(15) . .
O58 C11 C9 175.5(19) . .
C10 C11 C9 44.6(8) . .
C12 C11 C9 44.8(8) . .
O57 C12 C9 133.3(18) . .
O57 C12 C11 136.4(18) . .
C9 C12 C11 90.3(15) . .
O57 C12 C10 177(2) . .
C9 C12 C10 45.1(8) . .
C11 C12 C10 45.3(8) . .
O27 C13 C14 132.1(15) . .
O27 C13 C16 139.1(15) . .
C14 C13 C16 88.7(13) . .
O27 C13 C15 176.3(14) . .
C14 C13 C15 44.2(7) . .
C16 C13 C15 44.5(7) . .
O22 C14 C13 129.6(15) . .
O22 C14 C15 138.7(15) . .
C13 C14 C15 91.7(13) . .
O22 C14 C16 175.3(14) . .
C13 C14 C16 45.7(7) . .
C15 C14 C16 46.0(7) . .
O17 C15 C14 132.3(16) . .
O17 C15 C16 139.3(15) . .
C14 C15 C16 88.4(13) . .
O17 C15 C13 176.4(14) . .
C14 C15 C13 44.1(7) . .
C16 C15 C13 44.3(7) . .
O30 C16 C13 133.2(15) . .
O30 C16 C15 135.6(15) . .
C13 C16 C15 91.2(13) . .
O30 C16 C14 178.5(16) . .
C13 C16 C14 45.6(7) . .
C15 C16 C14 45.7(7) . .
O50 C17 C18 133.4(15) . .
O50 C17 C20 137.1(15) . .
C18 C17 C20 89.1(13) . .
O50 C17 C19 175.6(15) . .
C18 C17 C19 44.6(7) . .
C20 C17 C19 44.5(7) . .
O31 C18 C17 131.2(14) . .
O31 C18 C19 137.8(14) . .
C17 C18 C19 91.0(13) . .
O31 C18 C20 176.7(13) . .
C17 C18 C20 45.5(7) . .
C19 C18 C20 45.5(7) . .
O65 C19 C20 131.8(15) . .
O65 C19 C18 139.4(15) . .
C20 C19 C18 88.8(13) . .
O65 C19 C17 176.1(14) . .
C20 C19 C17 44.4(7) . .
C18 C19 C17 44.4(7) . .
O65 C19 K4 56.2(9) . 1_565
C20 C19 K4 75.7(9) . 1_565
C18 C19 K4 164.1(11) . 1_565
C17 C19 K4 120.0(8) . 1_565
O66 C20 C17 136.9(15) . .
O66 C20 C19 132.0(16) . .
C17 C20 C19 91.1(13) . .
O66 C20 C18 177.6(14) . .
C17 C20 C18 45.4(7) . .
C19 C20 C18 45.7(7) . .
O66 C20 K4 51.6(9) . 1_565
C17 C20 K4 170.6(12) . 1_565
C19 C20 K4 80.5(9) . 1_565
C18 C20 K4 126.1(8) . 1_565
O34 C21 C24 135.8(16) . .
O34 C21 C22 134.2(15) . .
C24 C21 C22 90.0(13) . .
O34 C21 C23 178.2(17) . .
C24 C21 C23 44.9(7) . .
C22 C21 C23 45.1(7) . .
O53 C22 C21 129.3(15) . .
O53 C22 C23 140.6(16) . .
C21 C22 C23 90.1(13) . .
O53 C22 C24 174.2(14) . .
C21 C22 C24 45.0(7) . .
C23 C22 C24 45.1(7) . .
O61 C23 C24 133.8(15) . .
O61 C23 C22 136.5(16) . .
C24 C23 C22 89.6(13) . .
O61 C23 C21 178.2(16) . .
C24 C23 C21 44.8(7) . .
C22 C23 C21 44.8(7) . .
O61 C23 K7 67.5(10) . 3_755
C24 C23 K7 71.5(10) . 3_755
C22 C23 K7 148.0(13) . 3_755
C21 C23 K7 111.8(8) . 3_755
O62 C24 C21 135.2(16) . .
O62 C24 C23 134.0(15) . .
C21 C24 C23 90.4(13) . .
O62 C24 C22 175.0(19) . .
C21 C24 C22 45.0(7) . .
C23 C24 C22 45.3(7) . .
O62 C24 K7 52.1(9) . 3_755
C21 C24 K7 152.9(15) . 3_755
C23 C24 K7 84.9(10) . 3_755
C22 C24 K7 124.9(9) . 3_755
O62 C24 K9 46.7(10) . 3_755
C21 C24 K9 94.7(11) . 3_755
C23 C24 K9 145.5(15) . 3_755
C22 C24 K9 130.1(10) . 3_755
K7 C24 K9 75.2(5) 3_755 3_755
O52 C25 C26 134(2) . .
O52 C25 C27 137(2) . .
C26 C25 C27 89.2(17) . .
O52 C25 K5 58.8(10) . .
C26 C25 K5 75.7(12) . .
C27 C25 K5 162.5(15) . .
O49 C26 C28 140(2) . .
O49 C26 C25 129.1(19) . .
C28 C26 C25 91.3(19) . .
O49 C26 K5 49.7(9) . .
C28 C26 K5 168.0(16) . .
C25 C26 K5 80.3(12) . .
O56 C27 C28 135(2) . .
O56 C27 C25 137(2) . .
C28 C27 C25 87.2(19) . .
O55 C28 C26 135(2) . .
O55 C28 C27 133(2) . .
C26 C28 C27 92(2) . .
O38 C29 C30 130.9(19) . .
O38 C29 C31 137(2) . .
C30 C29 C31 92.3(18) . .
O45 C30 C29 132.9(18) . .
O45 C30 C32 134.2(19) . .
C29 C30 C32 92.7(16) . .
O36 C31 C29 135.8(19) . .
O36 C31 C32 136.0(18) . .
C29 C31 C32 88.2(17) . .
O48 C32 C30 138.7(19) . .
O48 C32 C31 134.5(18) . .
C30 C32 C31 86.8(16) . .
O33 C33 C36 138.6(16) . .
O33 C33 C34 133.8(16) . .
C36 C33 C34 87.6(15) . .
O33 C33 C35 177.6(14) . .
C36 C33 C35 43.8(8) . .
C34 C33 C35 43.9(8) . .
O18 C34 C33 131.1(15) . .
O18 C34 C35 136.4(15) . .
C33 C34 C35 92.3(15) . .
O18 C34 C36 176.6(15) . .
C33 C34 C36 46.1(8) . .
C35 C34 C36 46.2(8) . .
O60 C35 C36 133.2(17) . .
O60 C35 C34 139.3(18) . .
C36 C35 C34 87.4(15) . .
O60 C35 C33 176.7(17) . .
C36 C35 C33 43.7(8) . .
C34 C35 C33 43.8(8) . .
O59 C36 C33 135.3(19) . .
O59 C36 C35 132.1(18) . .
C33 C36 C35 92.5(15) . .
O59 C36 C34 178(2) . .
C33 C36 C34 46.3(8) . .
C35 C36 C34 46.3(8) . .
O68 C39 N1 127(2) . .
O90 C49 N4 118(2) . .
O127 C50 N2 121(4) . .
O127 C50 K5 40(3) . .
N2 C50 K5 120(3) . .

loop_
_geom_bond_atom_site_label_1
_geom_bond_atom_site_label_2
_geom_bond_distance
_geom_bond_site_symmetry_2
Mo1 O1 1.685(13) .
Mo1 O3 2.102(14) .
Mo1 O2 2.120(13) .
Mo1 O4 2.260(13) .
Mo1 S15 2.316(6) .
Mo1 S7 2.327(6) .
Mo1 Mo10 2.844(3) .
Mo1 K3 3.973(5) .
Mo2 O16 1.677(13) .
Mo2 O15 2.095(12) .
Mo2 O18 2.123(12) .
Mo2 S11 2.310(6) .
Mo2 S1 2.318(6) .
Mo2 O17 2.450(13) .
Mo2 Mo13 2.849(3) .
Mo2 K1 3.980(5) .
Mo3 O47 1.701(13) .
Mo3 O49 2.087(14) .
Mo3 O50 2.156(12) .
Mo3 S5 2.309(6) .
Mo3 S3 2.324(6) .
Mo3 O48 2.408(13) .
Mo3 Mo8 2.863(3) .
Mo3 K1 4.026(5) 1_565
Mo3 K5 4.045(6) .
Mo4 O35 1.674(13) .
Mo4 O34 2.105(13) .
Mo4 O33 2.138(12) .
Mo4 S6 2.315(6) .
Mo4 S2 2.323(6) .
Mo4 O36 2.396(13) .
Mo4 Mo7 2.855(2) .
Mo4 K9 3.951(10) .
Mo4 K9 4.085(9) 3_755
Mo4 K7 4.127(8) .
Mo5 O29 1.685(13) .
Mo5 O32 2.094(13) .
Mo5 O31 2.143(12) .
Mo5 S16 2.313(6) .
Mo5 S4 2.325(6) .
Mo5 O30 2.444(13) .
Mo5 Mo9 2.854(3) .
Mo6 O10 1.687(13) .
Mo6 O8 2.095(14) .
Mo6 O7 2.109(14) .
Mo6 O9 2.255(13) .
Mo6 S10 2.319(6) .
Mo6 S9 2.319(7) .
Mo6 Mo11 2.835(3) .
Mo6 K8 3.903(6) 3_655
Mo6 K8 3.924(6) .
Mo7 O37 1.696(13) .
Mo7 O39 2.111(13) .
Mo7 O40 2.132(14) .
Mo7 O38 2.268(14) .
Mo7 S6 2.312(6) .
Mo7 S2 2.334(6) .
Mo7 K7 4.051(8) .
Mo7 K9 4.124(9) .
Mo8 O46 1.678(14) .
Mo8 O44 2.101(13) .
Mo8 O43 2.110(13) .
Mo8 O45 2.257(14) .
Mo8 S5 2.308(6) .
Mo8 S3 2.327(6) .
Mo8 K1 4.063(5) 1_565
Mo9 O28 1.671(14) .
Mo9 O26 2.104(13) .
Mo9 O25 2.128(13) .
Mo9 O27 2.254(13) .
Mo9 S16 2.323(6) .
Mo9 S4 2.325(5) .
Mo9 K2 3.887(5) .
Mo10 O51 1.679(13) .
Mo10 O52 2.141(14) .
Mo10 O53 2.145(13) .
Mo10 S15 2.304(6) .
Mo10 S7 2.316(6) .
Mo10 O54 2.384(13) .
Mo10 K3 4.031(5) .
Mo11 O11 1.685(14) .
Mo11 O13 2.138(13) .
Mo11 O14 2.143(14) .
Mo11 S10 2.310(6) .
Mo11 S9 2.324(6) .
Mo11 O12 2.414(12) .
Mo11 K8 4.028(5) 3_655
Mo12 O23 1.668(13) .
Mo12 O20 2.114(13) .
Mo12 O21 2.120(13) .
Mo12 S12 2.319(6) .
Mo12 S13 2.331(6) .
Mo12 O22 2.365(13) .
Mo12 Mo15 2.871(3) .
Mo13 O19 1.684(13) .
Mo13 O21 2.111(13) .
Mo13 O20 2.114(13) .
Mo13 O22 2.271(13) .
Mo13 S11 2.316(5) .
Mo13 S1 2.323(6) .
Mo13 K1 4.018(5) .
Mo14 O42 1.687(13) .
Mo14 O44 2.108(13) .
Mo14 O43 2.110(15) .
Mo14 S17 2.296(7) .
Mo14 S8 2.314(6) .
Mo14 O45 2.351(14) .
Mo14 Mo16 2.864(3) .
Mo14 K4 3.732(5) 2_765
Mo15 O24 1.685(14) .
Mo15 O26 2.100(13) .
Mo15 O25 2.127(13) .
Mo15 S12 2.310(6) .
Mo15 O27 2.324(13) .
Mo15 S13 2.326(6) .
Mo16 O41 1.679(14) .
Mo16 O39 2.123(13) .
Mo16 O40 2.182(14) .
Mo16 O38 2.307(13) .
Mo16 S17 2.312(6) .
Mo16 S8 2.312(7) .
Mo16 K2 4.003(5) 2_755
Mo17 O5 1.676(14) .
Mo17 O3 2.107(14) .
Mo17 O2 2.122(13) .
Mo17 S18 2.312(6) .
Mo17 S14 2.323(6) .
Mo17 O4 2.339(14) .
Mo17 Mo18 2.851(3) .
Mo18 O6 1.682(14) .
Mo18 O8 2.107(14) .
Mo18 O7 2.111(14) .
Mo18 S18 2.306(6) .
Mo18 S14 2.322(7) .
Mo18 O9 2.360(13) .
S2 K9 3.251(11) .
S4 K2 3.470(7) .
S5 K1 3.767(7) 1_565
S6 K7 3.688(9) .
S7 K3 3.635(7) .
S9 K8 3.514(8) 3_655
S10 K8 3.475(7) .
S11 K1 3.671(7) .
S13 K7 3.424(8) 2_755
K1 O60 2.629(15) .
K1 O66 2.638(16) 1_545
K1 O82 2.74(2) .
K1 O16 2.836(14) .
K1 O47 2.855(14) 1_545
K1 O46 2.929(14) 1_545
K1 O19 2.944(14) .
K1 S5 3.767(7) 1_545
K1 Mo3 4.026(5) 1_545
K2 O65 2.625(14) .
K2 O80 2.759(18) .
K2 O41 2.774(15) 2_755
K2 O28 2.836(15) .
K2 O117 2.87(5) .
K2 O86 2.99(2) 4_566
K2 O42 3.113(16) 2_755
K2 O29 3.190(15) .
K2 Mo16 4.003(5) 2_755
K2 K4 4.376(7) 1_565
K3 O61 2.664(16) .
K3 O71 2.734(14) .
K3 O85 2.81(2) .
K3 O1 2.902(15) .
K3 O51 2.952(14) .
K3 O23 3.058(14) 4
K3 O42 3.118(15) 3_765
K3 O86 3.21(2) .
K3 K4 4.119(7) 4
K4 O71 2.779(14) 4_556
K4 O66 2.781(14) 1_545
K4 O42 2.804(14) 2_745
K4 O19 2.809(14) .
K4 O85 2.89(2) 4_556
K4 O65 2.937(15) 1_545
K4 O82 2.99(2) .
K4 O44 3.060(14) 2_745
K4 C20 3.384(18) 1_545
K4 C19 3.445(16) 1_545
K4 Mo14 3.732(5) 2_745
K5 O73 2.689(16) .
K5 O127 2.71(3) .
K5 O49 2.798(15) .
K5 O48 2.917(14) .
K5 O72 2.972(17) .
K5 O50 2.991(13) .
K5 O52 3.053(15) .
K5 C50 3.42(4) .
K5 C26 3.45(2) .
K5 C25 3.51(2) .
K5 K6 4.420(9) .
K6 O72 2.731(17) .
K6 O15 2.808(14) .
K6 O105 2.92(3) .
K6 O17 2.961(15) .
K6 O84 2.99(2) .
K6 O13 3.037(14) .
K6 O73 3.061(17) .
K6 O18 3.183(14) .
K6 O12 3.256(14) .
K6 C9 3.422(19) .
K6 C10 3.532(19) .
K7 O59 2.55(2) .
K7 O62 2.731(15) 3_755
K7 O78 2.764(17) .
K7 O37 2.932(17) .
K7 O35 3.046(16) .
K7 O61 3.235(17) 3_755
K7 C24 3.332(18) 3_755
K7 S13 3.424(8) 2_755
K7 C23 3.500(17) 3_755
K8 O58 2.668(16) .
K8 O64 2.714(17) 3_655
K8 O98 2.81(3) .
K8 O10 2.833(16) 3_655
K8 O10 2.870(15) .
K8 O11 2.996(14) 3_655
K8 O113 3.27(6) .
K8 S9 3.514(8) 3_655
K8 Mo6 3.903(6) 3_655
K8 Mo11 4.028(5) 3_655
K9 O112 2.66(7) .
K9 O35 2.782(16) 3_755
K9 O62 2.786(19) 3_755
K9 O62 2.792(18) .
K9 O100 2.92(3) .
K9 O35 3.043(16) .
K9 K9 3.09(2) 3_755
K9 O37 3.374(17) .
K9 C24 3.52(2) 3_755
K9 Mo4 4.085(9) 3_755
O4 C1 1.27(2) .
O9 C2 1.26(2) .
O10 K8 2.833(16) 3_655
O11 K8 2.996(14) 3_655
O12 C3 1.24(2) .
O13 C10 1.30(2) .
O14 C5 1.30(2) .
O15 C9 1.30(2) .
O17 C15 1.270(19) .
O18 C34 1.296(19) .
O22 C14 1.285(19) .
O23 K3 3.058(14) 4_556
O27 C13 1.280(19) .
O30 C16 1.280(19) .
O31 C18 1.311(19) .
O32 C6 1.29(2) .
O33 C33 1.270(18) .
O34 C21 1.306(19) .
O35 K9 2.782(16) 3_755
O36 C31 1.24(2) .
O38 C29 1.27(2) .
O41 K2 2.774(15) 2_755
O42 K4 2.804(14) 2_765
O42 K2 3.113(16) 2_755
O42 K3 3.118(15) 3_765
O44 K4 3.060(14) 2_765
O45 C30 1.26(2) .
O46 K1 2.929(14) 1_565
O47 K1 2.855(14) 1_565
O48 C32 1.23(2) .
O49 C26 1.28(2) .
O50 C17 1.286(19) .
O52 C25 1.26(2) .
O53 C22 1.299(19) .
O54 C4 1.24(2) .
O55 C28 1.27(3) .
O56 C27 1.22(3) .
O57 C12 1.24(2) .
O58 C11 1.29(2) .
O59 C36 1.35(3) .
O60 C35 1.26(2) .
O61 C23 1.26(2) .
O61 K7 3.235(17) 3_755
O62 C24 1.31(2) .
O62 K7 2.731(15) 3_755
O62 K9 2.786(19) 3_755
O63 C7 1.28(2) .
O64 C8 1.25(2) .
O64 K8 2.714(17) 3_655
O65 C19 1.262(19) .
O65 K4 2.937(15) 1_565
O66 C20 1.26(2) .
O66 K1 2.638(16) 1_565
O66 K4 2.781(14) 1_565
O68 C39 1.26(3) .
O71 K4 2.778(14) 4
O85 K4 2.89(2) 4
O86 K2 2.99(2) 4_565
O90 C49 1.28(3) .
O101 O126 0.95(4) .
O112 O129 1.74(10) .
O127 C50 1.03(4) .
N1 C39 1.31(3) .
N1 C38 1.48(3) .
N1 C37 1.50(3) .
N2 C41 1.39(6) .
N2 C40 1.46(6) .
N2 C50 1.51(6) .
N3 C45 1.49(3) .
N3 C46 1.54(3) .
N3 C43 1.55(5) .
N3 C44 1.56(3) .
N4 C49 1.29(3) .
N4 C47 1.47(3) .
N4 C48 1.51(3) .
N5 C51 1.49(7) .
C1 C2 1.43(3) .
C1 C4 1.44(3) .
C2 C3 1.46(3) .
C3 C4 1.50(3) .
C5 C6 1.404(10) .
C5 C8 1.408(10) .
C5 C7 1.99(3) .
C6 C7 1.46(3) .
C6 C8 2.02(3) .
C7 C8 1.407(10) .
C9 C10 1.403(10) .
C9 C12 1.407(10) .
C9 C11 2.00(3) .
C10 C11 1.409(10) .
C10 C12 1.98(3) .
C11 C12 1.409(10) .
C13 C14 1.401(7) .
C13 C16 1.406(10) .
C13 C15 2.01(2) .
C14 C15 1.404(10) .
C14 C16 1.96(2) .
C15 C16 1.411(10) .
C17 C18 1.406(10) .
C17 C20 1.407(10) .
C17 C19 2.01(2) .
C18 C19 1.412(10) .
C18 C20 1.97(2) .
C19 C20 1.409(10) .
C19 K4 3.445(16) 1_565
C20 K4 3.384(18) 1_565
C21 C24 1.404(10) .
C21 C22 1.405(10) .
C21 C23 1.99(2) .
C22 C23 1.413(10) .
C22 C24 1.99(2) .
C23 C24 1.407(10) .
C23 K7 3.500(17) 3_755
C24 K7 3.333(19) 3_755
C24 K9 3.52(2) 3_755
C25 C26 1.45(3) .
C25 C27 1.51(3) .
C26 C28 1.42(3) .
C27 C28 1.46(3) .
C29 C30 1.39(3) .
C29 C31 1.45(3) .
C30 C32 1.46(3) .
C31 C32 1.52(3) .
C33 C36 1.400(10) .
C33 C34 1.404(10) .
C33 C35 2.03(2) .
C34 C35 1.405(10) .
C34 C36 1.94(3) .
C35 C36 1.404(10) .

loop_
_geom_torsion_atom_site_label_1
_geom_torsion_atom_site_label_2
_geom_torsion_atom_site_label_3
_geom_torsion_atom_site_label_4
_geom_torsion
_geom_torsion_site_symmetry_1
_geom_torsion_site_symmetry_2
_geom_torsion_site_symmetry_3
_geom_torsion_site_symmetry_4
O3 Mo1 O1 K3 -176.2(6) . . . .
O2 Mo1 O1 K3 -105.7(7) . . . .
O4 Mo1 O1 K3 -138(2) . . . .
S15 Mo1 O1 K3 93.0(6) . . . .
S7 Mo1 O1 K3 -13.5(7) . . . .
Mo10 Mo1 O1 K3 39.9(7) . . . .
O8 Mo6 O10 K8 -96.0(7) . . . 3_655
O7 Mo6 O10 K8 -167.3(6) . . . 3_655
S10 Mo6 O10 K8 101.4(6) . . . 3_655
S9 Mo6 O10 K8 -4.5(7) . . . 3_655
Mo11 Mo6 O10 K8 48.7(6) . . . 3_655
K8 Mo6 O10 K8 110.4(9) . . . 3_655
O8 Mo6 O10 K8 153.5(6) . . . .
O7 Mo6 O10 K8 82.3(7) . . . .
S10 Mo6 O10 K8 -9.0(7) . . . .
S9 Mo6 O10 K8 -114.9(6) . . . .
Mo11 Mo6 O10 K8 -61.8(6) . . . .
K8 Mo6 O10 K8 -110.4(9) 3_655 . . .
O13 Mo11 O11 K8 177.6(6) . . . 3_655
O14 Mo11 O11 K8 99.1(6) . . . 3_655
S10 Mo11 O11 K8 -95.5(6) . . . 3_655
S9 Mo11 O11 K8 10.4(6) . . . 3_655
O12 Mo11 O11 K8 137.2(17) . . . 3_655
Mo6 Mo11 O11 K8 -42.5(6) . . . 3_655
O15 Mo2 O16 K1 175.0(6) . . . .
O18 Mo2 O16 K1 99.4(7) . . . .
S11 Mo2 O16 K1 11.1(7) . . . .
S1 Mo2 O16 K1 -94.5(6) . . . .
O17 Mo2 O16 K1 137.1(19) . . . .
Mo13 Mo2 O16 K1 -41.7(6) . . . .
O21 Mo13 O19 K4 18.4(10) . . . .
O20 Mo13 O19 K4 -52.2(10) . . . .
O22 Mo13 O19 K4 -19(3) . . . .
S11 Mo13 O19 K4 109.8(8) . . . .
S1 Mo13 O19 K4 -143.9(8) . . . .
Mo2 Mo13 O19 K4 162.9(8) . . . .
K1 Mo13 O19 K4 125.1(12) . . . .
O21 Mo13 O19 K1 -106.7(6) . . . .
O20 Mo13 O19 K1 -177.3(6) . . . .
O22 Mo13 O19 K1 -144(2) . . . .
S11 Mo13 O19 K1 -15.3(7) . . . .
S1 Mo13 O19 K1 90.9(6) . . . .
Mo2 Mo13 O19 K1 37.7(6) . . . .
O20 Mo12 O23 K3 32.8(12) . . . 4_556
O21 Mo12 O23 K3 -37.8(12) . . . 4_556
S12 Mo12 O23 K3 124.2(10) . . . 4_556
S13 Mo12 O23 K3 -129.4(10) . . . 4_556
O22 Mo12 O23 K3 -4(3) . . . 4_556
Mo15 Mo12 O23 K3 177.2(9) . . . 4_556
O26 Mo9 O28 K2 165.2(6) . . . .
O25 Mo9 O28 K2 95.2(6) . . . .
O27 Mo9 O28 K2 126(2) . . . .
S16 Mo9 O28 K2 -103.7(6) . . . .
S4 Mo9 O28 K2 2.4(7) . . . .
Mo5 Mo9 O28 K2 -50.7(6) . . . .
O32 Mo5 O29 K2 -175.9(5) . . . .
O31 Mo5 O29 K2 -99.5(6) . . . .
S16 Mo5 O29 K2 95.4(5) . . . .
S4 Mo5 O29 K2 -10.2(5) . . . .
O30 Mo5 O29 K2 -126(2) . . . .
Mo9 Mo5 O29 K2 42.5(5) . . . .
O34 Mo4 O35 K9 14.0(9) . . . 3_755
O33 Mo4 O35 K9 90.2(9) . . . 3_755
S6 Mo4 O35 K9 178.3(7) . . . 3_755
S2 Mo4 O35 K9 -76.0(8) . . . 3_755
O36 Mo4 O35 K9 57(3) . . . 3_755
Mo7 Mo4 O35 K9 -129.1(8) . . . 3_755
K9 Mo4 O35 K9 -72.7(9) . . . 3_755
K7 Mo4 O35 K9 -170.6(13) . . . 3_755
O34 Mo4 O35 K9 86.7(6) . . . .
O33 Mo4 O35 K9 162.9(5) . . . .
S6 Mo4 O35 K9 -109.0(5) . . . .
S2 Mo4 O35 K9 -3.3(6) . . . .
O36 Mo4 O35 K9 130.0(19) . . . .
Mo7 Mo4 O35 K9 -56.4(5) . . . .
K9 Mo4 O35 K9 72.7(9) 3_755 . . .
K7 Mo4 O35 K9 -97.9(7) . . . .
O34 Mo4 O35 K7 -175.4(6) . . . .
O33 Mo4 O35 K7 -99.2(6) . . . .
S6 Mo4 O35 K7 -11.1(7) . . . .
S2 Mo4 O35 K7 94.6(6) . . . .
O36 Mo4 O35 K7 -132.1(19) . . . .
Mo7 Mo4 O35 K7 41.5(6) . . . .
K9 Mo4 O35 K7 97.9(7) . . . .
K9 Mo4 O35 K7 170.6(13) 3_755 . . .
O39 Mo7 O37 K7 174.4(7) . . . .
O40 Mo7 O37 K7 102.9(7) . . . .
O38 Mo7 O37 K7 150(2) . . . .
S6 Mo7 O37 K7 12.1(7) . . . .
S2 Mo7 O37 K7 -94.1(7) . . . .
Mo4 Mo7 O37 K7 -40.9(7) . . . .
K9 Mo7 O37 K7 -89.6(7) . . . .
O39 Mo7 O37 K9 -96.0(6) . . . .
O40 Mo7 O37 K9 -167.5(5) . . . .
O38 Mo7 O37 K9 -120(3) . . . .
S6 Mo7 O37 K9 101.7(5) . . . .
S2 Mo7 O37 K9 -4.6(6) . . . .
Mo4 Mo7 O37 K9 48.7(5) . . . .
K7 Mo7 O37 K9 89.6(7) . . . .
O39 Mo16 O41 K2 174.0(8) . . . 2_755
O40 Mo16 O41 K2 -116.1(8) . . . 2_755
O38 Mo16 O41 K2 -139.0(16) . . . 2_755
S17 Mo16 O41 K2 -23.0(9) . . . 2_755
S8 Mo16 O41 K2 83.0(8) . . . 2_755
Mo14 Mo16 O41 K2 29.8(9) . . . 2_755
O44 Mo14 O42 K4 11.3(7) . . . 2_765
O43 Mo14 O42 K4 80.6(7) . . . 2_765
S17 Mo14 O42 K4 -80.3(6) . . . 2_765
S8 Mo14 O42 K4 173.5(5) . . . 2_765
O45 Mo14 O42 K4 40(3) . . . 2_765
Mo16 Mo14 O42 K4 -133.5(5) . . . 2_765
O44 Mo14 O42 K2 119.8(7) . . . 2_755
O43 Mo14 O42 K2 -170.9(6) . . . 2_755
S17 Mo14 O42 K2 28.1(7) . . . 2_755
S8 Mo14 O42 K2 -78.0(6) . . . 2_755
O45 Mo14 O42 K2 149(2) . . . 2_755
Mo16 Mo14 O42 K2 -25.0(7) . . . 2_755
K4 Mo14 O42 K2 108.4(9) 2_765 . . 2_755
O44 Mo14 O42 K3 -96.2(9) . . . 3_765
O43 Mo14 O42 K3 -26.9(10) . . . 3_765
S17 Mo14 O42 K3 172.1(7) . . . 3_765
S8 Mo14 O42 K3 66.0(9) . . . 3_765
O45 Mo14 O42 K3 -67(3) . . . 3_765
Mo16 Mo14 O42 K3 119.0(8) . . . 3_765
K4 Mo14 O42 K3 -107.5(11) 2_765 . . 3_765
O44 Mo8 O46 K1 -107.0(7) . . . 1_565
O43 Mo8 O46 K1 -176.6(6) . . . 1_565
O45 Mo8 O46 K1 -144(3) . . . 1_565
S5 Mo8 O46 K1 -14.8(7) . . . 1_565
S3 Mo8 O46 K1 90.5(6) . . . 1_565
Mo3 Mo8 O46 K1 37.7(7) . . . 1_565
O49 Mo3 O47 K1 177.0(7) . . . 1_565
O50 Mo3 O47 K1 99.5(7) . . . 1_565
S5 Mo3 O47 K1 11.3(7) . . . 1_565
S3 Mo3 O47 K1 -93.7(6) . . . 1_565
O48 Mo3 O47 K1 129.6(18) . . . 1_565
Mo8 Mo3 O47 K1 -41.0(6) . . . 1_565
K5 Mo3 O47 K1 140.7(5) . . . 1_565
O52 Mo10 O51 K3 -178.0(7) . . . .
O53 Mo10 O51 K3 103.7(7) . . . .
S15 Mo10 O51 K3 -90.9(6) . . . .
S7 Mo10 O51 K3 15.8(7) . . . .
O54 Mo10 O51 K3 134.4(14) . . . .
Mo1 Mo10 O51 K3 -37.6(7) . . . .
Mo1 O4 C1 C2 -174.9(15) . . . .
Mo17 O4 C1 C2 4(3) . . . .
Mo1 O4 C1 C4 0(4) . . . .
Mo17 O4 C1 C4 179.0(18) . . . .
Mo6 O9 C2 C1 -179.7(15) . . . .
Mo18 O9 C2 C1 5(3) . . . .
Mo6 O9 C2 C3 -5(4) . . . .
Mo18 O9 C2 C3 179.6(17) . . . .
O4 C1 C2 O9 -7(4) . . . .
C4 C1 C2 O9 177(2) . . . .
O4 C1 C2 C3 177(2) . . . .
C4 C1 C2 C3 0.7(16) . . . .
Mo11 O12 C3 C2 2(3) . . . .
K6 O12 C3 C2 143(2) . . . .
Mo11 O12 C3 C4 179.6(18) . . . .
K6 O12 C3 C4 -39(3) . . . .
O9 C2 C3 O12 2(4) . . . .
C1 C2 C3 O12 178(2) . . . .
O9 C2 C3 C4 -176(3) . . . .
C1 C2 C3 C4 -0.7(15) . . . .
Mo10 O54 C4 C1 -4(3) . . . .
Mo10 O54 C4 C3 177.4(17) . . . .
O4 C1 C4 O54 4(4) . . . .
C2 C1 C4 O54 -180(2) . . . .
O4 C1 C4 C3 -177(3) . . . .
C2 C1 C4 C3 -0.7(15) . . . .
O12 C3 C4 O54 1(4) . . . .
C2 C3 C4 O54 180(2) . . . .
O12 C3 C4 C1 -178(2) . . . .
C2 C3 C4 C1 0.7(15) . . . .
Mo11 O14 C5 C6 -172.2(16) . . . .
Mo11 O14 C5 C8 7(4) . . . .
Mo5 O32 C6 C5 -125(2) . . . .
Mo5 O32 C6 C7 56(3) . . . .
O14 C5 C6 O32 0(4) . . . .
C8 C5 C6 O32 -179(2) . . . .
C7 C5 C6 O32 -179(3) . . . .
O14 C5 C6 C7 179(2) . . . .
C8 C5 C6 C7 -0.3(17) . . . .
O14 C5 C6 C8 180(3) . . . .
C7 C5 C6 C8 0.3(17) . . . .
O32 C6 C7 O63 0(5) . . . .
C5 C6 C7 O63 -179(3) . . . .
C8 C6 C7 O63 -180(4) . . . .
O32 C6 C7 C8 179(2) . . . .
C5 C6 C7 C8 0.3(17) . . . .
O32 C6 C7 C5 179(3) . . . .
C8 C6 C7 C5 -0.3(17) . . . .
K8 O64 C8 C7 174.6(19) 3_655 . . .
K8 O64 C8 C5 -7(5) 3_655 . . .
O63 C7 C8 O64 -2(5) . . . .
C6 C7 C8 O64 178(2) . . . .
C5 C7 C8 O64 179(3) . . . .
O63 C7 C8 C5 179(3) . . . .
C6 C7 C8 C5 -0.3(17) . . . .
O63 C7 C8 C6 180(4) . . . .
C5 C7 C8 C6 0.3(17) . . . .
O14 C5 C8 O64 2(5) . . . .
C6 C5 C8 O64 -178(3) . . . .
C7 C5 C8 O64 -178(4) . . . .
O14 C5 C8 C7 -179(3) . . . .
C6 C5 C8 C7 0.3(17) . . . .
O14 C5 C8 C6 -180(100) . . . .
C7 C5 C8 C6 -0.3(17) . . . .
Mo2 O15 C9 C10 121(2) . . . .
K6 O15 C9 C10 -19(3) . . . .
Mo2 O15 C9 C12 -61(3) . . . .
K6 O15 C9 C12 160(3) . . . .
Mo2 O15 C9 K6 139.9(15) . . . .
Mo11 O13 C10 C9 168.1(16) . . . .
K6 O13 C10 C9 16(2) . . . .
Mo11 O13 C10 C11 -13(4) . . . .
K6 O13 C10 C11 -165(3) . . . .
Mo11 O13 C10 K6 151.6(15) . . . .
O15 C9 C10 O13 1(4) . . . .
C12 C9 C10 O13 -179(2) . . . .
C11 C9 C10 O13 179(100) . . . .
K6 C9 C10 O13 -14(2) . . . .
O15 C9 C10 C11 -179(2) . . . .
C12 C9 C10 C11 2.2(18) . . . .
K6 C9 C10 C11 166.4(13) . . . .
O15 C9 C10 C12 179(100) . . . .
C11 C9 C10 C12 -2.2(18) . . . .
K6 C9 C10 C12 164.2(15) . . . .
O15 C9 C10 K6 15(2) . . . .
C12 C9 C10 K6 -164.2(15) . . . .
C11 C9 C10 K6 -166.4(13) . . . .
K8 O58 C11 C10 52(5) . . . .
K8 O58 C11 C12 -134(3) . . . .
O13 C10 C11 O58 -5(5) . . . .
C9 C10 C11 O58 174(3) . . . .
C12 C10 C11 O58 176(4) . . . .
K6 C10 C11 O58 -146(3) . . . .
O13 C10 C11 C12 179(3) . . . .
C9 C10 C11 C12 -2.2(18) . . . .
K6 C10 C11 C12 38(5) . . . .
O13 C10 C11 C9 -179(100) . . . .
C12 C10 C11 C9 2.2(18) . . . .
K6 C10 C11 C9 40(4) . . . .
O15 C9 C12 O57 -2(5) . . . .
C10 C9 C12 O57 177(3) . . . .
C11 C9 C12 O57 179(100) . . . .
K6 C9 C12 O57 112(4) . . . .
O15 C9 C12 C11 179(3) . . . .
C10 C9 C12 C11 -2.2(18) . . . .
K6 C9 C12 C11 -67(5) . . . .
O15 C9 C12 C10 -179(100) . . . .
C11 C9 C12 C10 2.2(18) . . . .
K6 C9 C12 C10 -64(4) . . . .
O58 C11 C12 O57 7(6) . . . .
C10 C11 C12 O57 -177(3) . . . .
C9 C11 C12 O57 -179(100) . . . .
O58 C11 C12 C9 -174(3) . . . .
C10 C11 C12 C9 2.2(18) . . . .
O58 C11 C12 C10 -176(4) . . . .
C9 C11 C12 C10 -2.2(18) . . . .
Mo9 O27 C13 C14 -176.2(16) . . . .
Mo15 O27 C13 C14 1(3) . . . .
Mo9 O27 C13 C16 2(4) . . . .
Mo15 O27 C13 C16 179.3(18) . . . .
Mo13 O22 C14 C13 -179.1(15) . . . .
Mo12 O22 C14 C13 -1(3) . . . .
Mo13 O22 C14 C15 0(4) . . . .
Mo12 O22 C14 C15 178.6(19) . . . .
O27 C13 C14 O22 -1(4) . . . .
C16 C13 C14 O22 -180(2) . . . .
C15 C13 C14 O22 180(3) . . . .
O27 C13 C14 C15 179(2) . . . .
C16 C13 C14 C15 0.4(16) . . . .
O27 C13 C14 C16 179(3) . . . .
C15 C13 C14 C16 -0.4(16) . . . .
Mo2 O17 C15 C14 0(3) . . . .
K6 O17 C15 C14 168.6(16) . . . .
Mo2 O17 C15 C16 -179(2) . . . .
K6 O17 C15 C16 -11(4) . . . .
O22 C14 C15 O17 0(4) . . . .
C13 C14 C15 O17 180(2) . . . .
C16 C14 C15 O17 -180(3) . . . .
O22 C14 C15 C16 180(3) . . . .
C13 C14 C15 C16 -0.4(16) . . . .
O22 C14 C15 C13 -180(100) . . . .
C16 C14 C15 C13 0.4(16) . . . .
Mo5 O30 C16 C13 -8(3) . . . .
Mo5 O30 C16 C15 174.2(18) . . . .
O27 C13 C16 O30 2(4) . . . .
C14 C13 C16 O30 -179(2) . . . .
C15 C13 C16 O30 -178(3) . . . .
O27 C13 C16 C15 -179(2) . . . .
C14 C13 C16 C15 -0.4(16) . . . .
O27 C13 C16 C14 -179(3) . . . .
C15 C13 C16 C14 0.4(16) . . . .
O17 C15 C16 O30 -1(4) . . . .
C14 C15 C16 O30 179(2) . . . .
C13 C15 C16 O30 178(3) . . . .
O17 C15 C16 C13 -180(3) . . . .
C14 C15 C16 C13 0.3(16) . . . .
O17 C15 C16 C14 180(3) . . . .
C13 C15 C16 C14 -0.3(16) . . . .
Mo3 O50 C17 C18 -178.0(16) . . . .
K5 O50 C17 C18 0(3) . . . .
Mo3 O50 C17 C20 12(3) . . . .
K5 O50 C17 C20 -170.2(18) . . . .
Mo5 O31 C18 C17 -174.7(16) . . . .
Mo5 O31 C18 C19 7(3) . . . .
O50 C17 C18 O31 7(4) . . . .
C20 C17 C18 O31 180(2) . . . .
C19 C17 C18 O31 -179(3) . . . .
O50 C17 C18 C19 -175(2) . . . .
C20 C17 C18 C19 -1.2(16) . . . .
O50 C17 C18 C20 -173(3) . . . .
C19 C17 C18 C20 1.2(16) . . . .
K2 O65 C19 C20 -178.4(18) . . . .
K4 O65 C19 C20 -3(3) 1_565 . . .
K2 O65 C19 C18 1(5) . . . .
K4 O65 C19 C18 176(2) 1_565 . . .
K2 O65 C19 K4 -175(3) . . . 1_565
O31 C18 C19 O65 1(4) . . . .
C17 C18 C19 O65 -178(3) . . . .
C20 C18 C19 O65 -179(3) . . . .
O31 C18 C19 C20 -180(2) . . . .
C17 C18 C19 C20 1.2(16) . . . .
O31 C18 C19 C17 179(3) . . . .
C20 C18 C19 C17 -1.2(16) . . . .
O31 C18 C19 K4 169(3) . . . 1_565
C17 C18 C19 K4 -10(5) . . . 1_565
C20 C18 C19 K4 -11(4) . . . 1_565
K1 O66 C20 C17 30(5) 1_565 . . .
K4 O66 C20 C17 -174(2) 1_565 . . .
K1 O66 C20 C19 -151.4(19) 1_565 . . .
K4 O66 C20 C19 5(3) 1_565 . . .
K1 O66 C20 K4 -156(3) 1_565 . . 1_565
O50 C17 C20 O66 -7(5) . . . .
C18 C17 C20 O66 -180(3) . . . .
C19 C17 C20 O66 179(4) . . . .
O50 C17 C20 C19 174(2) . . . .
C18 C17 C20 C19 1.2(16) . . . .
O50 C17 C20 C18 173(3) . . . .
C19 C17 C20 C18 -1.2(16) . . . .
O65 C19 C20 O66 -1(4) . . . .
C18 C19 C20 O66 180(2) . . . .
C17 C19 C20 O66 -179(3) . . . .
K4 C19 C20 O66 -4(2) 1_565 . . .
O65 C19 C20 C17 178(2) . . . .
C18 C19 C20 C17 -1.2(16) . . . .
K4 C19 C20 C17 175.6(13) 1_565 . . .
O65 C19 C20 C18 180(3) . . . .
C17 C19 C20 C18 1.2(16) . . . .
K4 C19 C20 C18 176.8(12) 1_565 . . .
O65 C19 C20 K4 3(2) . . . 1_565
C18 C19 C20 K4 -176.8(12) . . . 1_565
C17 C19 C20 K4 -175.6(13) . . . 1_565
Mo4 O34 C21 C24 43(3) . . . .
Mo4 O34 C21 C22 -139.6(19) . . . .
Mo10 O53 C22 C21 179.5(15) . . . .
Mo10 O53 C22 C23 -3(3) . . . .
O34 C21 C22 O53 1(4) . . . .
C24 C21 C22 O53 179(2) . . . .
C23 C21 C22 O53 178(3) . . . .
O34 C21 C22 C23 -178(2) . . . .
C24 C21 C22 C23 0.4(16) . . . .
O34 C21 C22 C24 -178(3) . . . .
C23 C21 C22 C24 -0.4(16) . . . .
K3 O61 C23 C24 -175.4(18) . . . .
K7 O61 C23 C24 29(3) 3_755 . . .
K3 O61 C23 C22 2(5) . . . .
K7 O61 C23 C22 -154(2) 3_755 . . .
K3 O61 C23 K7 155(3) . . . 3_755
O53 C22 C23 O61 4(5) . . . .
C21 C22 C23 O61 -178(3) . . . .
C24 C22 C23 O61 -178(3) . . . .
O53 C22 C23 C24 -178(3) . . . .
C21 C22 C23 C24 -0.4(16) . . . .
O53 C22 C23 C21 -178(3) . . . .
C24 C22 C23 C21 0.4(16) . . . .
O53 C22 C23 K7 -126(2) . . . 3_755
C21 C22 C23 K7 52(3) . . . 3_755
C24 C22 C23 K7 52.4(19) . . . 3_755
K7 O62 C24 C21 145(2) 3_755 . . .
K9 O62 C24 C21 38(3) 3_755 . . .
K9 O62 C24 C21 -43(4) . . . .
K7 O62 C24 C23 -25(3) 3_755 . . .
K9 O62 C24 C23 -132(2) 3_755 . . .
K9 O62 C24 C23 148(2) . . . .
K9 O62 C24 K7 -106.8(11) 3_755 . . 3_755
K9 O62 C24 K7 172(2) . . . 3_755
K7 O62 C24 K9 106.8(11) 3_755 . . 3_755
K9 O62 C24 K9 -80.7(15) . . . 3_755
O34 C21 C24 O62 5(4) . . . .
C22 C21 C24 O62 -173(3) . . . .
C23 C21 C24 O62 -173(4) . . . .
O34 C21 C24 C23 178(2) . . . .
C22 C21 C24 C23 -0.4(16) . . . .
O34 C21 C24 C22 178(3) . . . .
C23 C21 C24 C22 0.4(16) . . . .
O34 C21 C24 K7 98(3) . . . 3_755
C22 C21 C24 K7 -80(3) . . . 3_755
C23 C21 C24 K7 -79(3) . . . 3_755
O34 C21 C24 K9 32(3) . . . 3_755
C22 C21 C24 K9 -146.2(12) . . . 3_755
C23 C21 C24 K9 -145.9(15) . . . 3_755
O61 C23 C24 O62 -9(4) . . . .
C22 C23 C24 O62 173(3) . . . .
C21 C23 C24 O62 173(3) . . . .
K7 C23 C24 O62 19(2) 3_755 . . .
O61 C23 C24 C21 178(2) . . . .
C22 C23 C24 C21 0.4(16) . . . .
K7 C23 C24 C21 -153.3(14) 3_755 . . .
O61 C23 C24 C22 178(3) . . . .
C21 C23 C24 C22 -0.4(16) . . . .
K7 C23 C24 C22 -153.7(12) 3_755 . . .
O61 C23 C24 K7 -28(2) . . . 3_755
C22 C23 C24 K7 153.7(12) . . . 3_755
C21 C23 C24 K7 153.3(14) . . . 3_755
O61 C23 C24 K9 -83(3) . . . 3_755
C22 C23 C24 K9 99(2) . . . 3_755
C21 C23 C24 K9 99(2) . . . 3_755
K7 C23 C24 K9 -54.4(16) 3_755 . . 3_755
Mo10 O52 C25 C26 178.3(17) . . . .
K5 O52 C25 C26 8(3) . . . .
Mo10 O52 C25 C27 1(4) . . . .
K5 O52 C25 C27 -169(2) . . . .
Mo10 O52 C25 K5 170.0(16) . . . .
Mo3 O49 C26 C28 -43(4) . . . .
K5 O49 C26 C28 169(3) . . . .
Mo3 O49 C26 C25 135.4(18) . . . .
K5 O49 C26 C25 -12(3) . . . .
Mo3 O49 C26 K5 147.9(19) . . . .
O52 C25 C26 O49 2(4) . . . .
C27 C25 C26 O49 -179(2) . . . .
K5 C25 C26 O49 10(2) . . . .
O52 C25 C26 C28 -179(2) . . . .
C27 C25 C26 C28 -0.5(17) . . . .
K5 C25 C26 C28 -171.5(14) . . . .
O52 C25 C26 K5 -7(2) . . . .
C27 C25 C26 K5 171.0(13) . . . .
O52 C25 C27 O56 -6(5) . . . .
C26 C25 C27 O56 176(3) . . . .
K5 C25 C27 O56 -154(3) . . . .
O52 C25 C27 C28 179(3) . . . .
C26 C25 C27 C28 0.5(17) . . . .
K5 C25 C27 C28 31(5) . . . .
O49 C26 C28 O55 1(5) . . . .
C25 C26 C28 O55 -178(3) . . . .
K5 C26 C28 O55 138(6) . . . .
O49 C26 C28 C27 179(3) . . . .
C25 C26 C28 C27 0.5(18) . . . .
K5 C26 C28 C27 -44(8) . . . .
O56 C27 C28 O55 2(5) . . . .
C25 C27 C28 O55 178(3) . . . .
O56 C27 C28 C26 -176(3) . . . .
C25 C27 C28 C26 -0.5(17) . . . .
Mo7 O38 C29 C30 -173.2(16) . . . .
Mo16 O38 C29 C30 7(3) . . . .
Mo7 O38 C29 C31 3(4) . . . .
Mo16 O38 C29 C31 -176.6(17) . . . .
Mo8 O45 C30 C29 -177.7(16) . . . .
Mo14 O45 C30 C29 -9(3) . . . .
Mo8 O45 C30 C32 7(3) . . . .
Mo14 O45 C30 C32 175.8(15) . . . .
O38 C29 C30 O45 0(4) . . . .
C31 C29 C30 O45 -177(2) . . . .
O38 C29 C30 C32 177(2) . . . .
C31 C29 C30 C32 -0.8(16) . . . .
Mo4 O36 C31 C29 -12(3) . . . .
Mo4 O36 C31 C32 166.7(17) . . . .
O38 C29 C31 O36 3(4) . . . .
C30 C29 C31 O36 -180(2) . . . .
O38 C29 C31 C32 -177(3) . . . .
C30 C29 C31 C32 0.8(15) . . . .
Mo3 O48 C32 C30 2(3) . . . .
K5 O48 C32 C30 171.3(17) . . . .
Mo3 O48 C32 C31 -178.9(16) . . . .
K5 O48 C32 C31 -10(4) . . . .
O45 C30 C32 O48 -3(4) . . . .
C29 C30 C32 O48 -180(100) . . . .
O45 C30 C32 C31 177(2) . . . .
C29 C30 C32 C31 0.7(15) . . . .
O36 C31 C32 O48 1(4) . . . .
C29 C31 C32 O48 180(2) . . . .
O36 C31 C32 C30 180(2) . . . .
C29 C31 C32 C30 -0.7(15) . . . .
Mo4 O33 C33 C36 8(3) . . . .
Mo4 O33 C33 C34 -175.0(17) . . . .
Mo2 O18 C34 C33 -179.7(16) . . . .
K6 O18 C34 C33 10(3) . . . .
Mo2 O18 C34 C35 7(3) . . . .
K6 O18 C34 C35 -162.8(19) . . . .
O33 C33 C34 O18 4(4) . . . .
C36 C33 C34 O18 -178(2) . . . .
C35 C33 C34 O18 -175(3) . . . .
O33 C33 C34 C35 180(2) . . . .
C36 C33 C34 C35 -2.3(18) . . . .
O33 C33 C34 C36 -178(3) . . . .
C35 C33 C34 C36 2.3(18) . . . .
K1 O60 C35 C36 -172(2) . . . .
K1 O60 C35 C34 9(6) . . . .
O18 C34 C35 O60 -4(5) . . . .
C33 C34 C35 O60 -179(3) . . . .
C36 C34 C35 O60 179(100) . . . .
O18 C34 C35 C36 177(3) . . . .
C33 C34 C35 C36 2.3(18) . . . .
O18 C34 C35 C33 175(3) . . . .
C36 C34 C35 C33 -2.3(18) . . . .
K7 O59 C36 C33 -30(6) . . . .
K7 O59 C36 C35 150(3) . . . .
O33 C33 C36 O59 0(5) . . . .
C34 C33 C36 O59 -178(3) . . . .
C35 C33 C36 O59 180(100) . . . .
O33 C33 C36 C35 -180(2) . . . .
C34 C33 C36 C35 2.3(18) . . . .
O33 C33 C36 C34 178(3) . . . .
C35 C33 C36 C34 -2.3(18) . . . .
O60 C35 C36 O59 -1(5) . . . .
C34 C35 C36 O59 178(3) . . . .
C33 C35 C36 O59 -180(100) . . . .
O60 C35 C36 C33 178(3) . . . .
C34 C35 C36 C33 -2.3(18) . . . .
O60 C35 C36 C34 -179(100) . . . .
C33 C35 C36 C34 2.3(18) . . . .
C38 N1 C39 O68 5(4) . . . .
C37 N1 C39 O68 180(3) . . . .
C47 N4 C49 O90 4(4) . . . .
C48 N4 C49 O90 -174(2) . . . .
K5 O127 C50 N2 102(5) . . . .
C41 N2 C50 O127 165(5) . . . .
C40 N2 C50 O127 -21(7) . . . .
C41 N2 C50 K5 -148(4) . . . .
C40 N2 C50 K5 25(5) . . . .
